data_7239059
loop_
_publ_author_name
'Tian, AiXiang'
'Lin, XiaoLing'
'Liu, XiaoJing'
'Ying, Jun'
'Wang, XiuLi'

_publ_section_title
;
 Hydroxyl- and chloro-bridges as &#x201C;structural assistants&#x201D; in
 the construction of two new Keggin-based 3D frameworks
;
_journal_issue 38
_journal_name_full 'RSC Advances'
_journal_page_first 17188
_journal_paper_doi 10.1039/c3ra41567h
_journal_volume 3
_journal_year 2013
_chemical_formula_sum 'C32 H54 Cl Cu2 N24 O43 P W12'
_chemical_formula_weight 3862
_space_group_IT_number 2
_space_group_name_Hall '-P 1'
_space_group_name_H-M_alt 'P -1'
_symmetry_cell_setting triclinic
_symmetry_space_group_name_H-M 'P -1'
_atom_sites_solution_hydrogens geom
_atom_sites_solution_primary direct
_atom_sites_solution_secondary difmap
_audit_creation_method SHELXL-97
_cell_angle_alpha 96.457(5)
_cell_angle_beta 95.796(5)
_cell_angle_gamma 90.465(5)
_cell_formula_units_Z 2
_cell_length_a 12.067(5)
_cell_length_b 15.262(5)
_cell_length_c 20.310(5)
_cell_measurement_temperature 293(2)
_cell_volume 3697(2)
_computing_structure_refinement 'SHELXL-97 (Sheldrick, 1997)'
_computing_structure_solution 'SHELXS-97 (Sheldrick, 1990)'
_diffrn_ambient_temperature 293(2)
_diffrn_measured_fraction_theta_full 0.981
_diffrn_measured_fraction_theta_max 0.981
_diffrn_radiation_monochromator graphite
_diffrn_radiation_source 'fine-focus sealed tube'
_diffrn_radiation_type MoK\a
_diffrn_radiation_wavelength 0.71069
_diffrn_reflns_av_R_equivalents 0.0228
_diffrn_reflns_av_sigmaI/netI 0.0508
_diffrn_reflns_limit_h_max 11
_diffrn_reflns_limit_h_min -14
_diffrn_reflns_limit_k_max 18
_diffrn_reflns_limit_k_min -18
_diffrn_reflns_limit_l_max 24
_diffrn_reflns_limit_l_min -24
_diffrn_reflns_number 18729
_diffrn_reflns_theta_full 25.05
_diffrn_reflns_theta_max 25.05
_diffrn_reflns_theta_min 1.34
_diffrn_standards_decay_% none
_exptl_absorpt_coefficient_mu 19.308
_exptl_absorpt_correction_T_max 0.099
_exptl_absorpt_correction_T_min 0.029
_exptl_absorpt_correction_type numerical
_exptl_absorpt_process_details 'ABSCOR by T.Higashi    8  March, 1995'
_exptl_crystal_colour blue
_exptl_crystal_density_diffrn 3.464
_exptl_crystal_density_method 'not measured'
_exptl_crystal_description block
_exptl_crystal_F_000 3460
_exptl_crystal_size_max 0.2
_exptl_crystal_size_mid 0.18
_exptl_crystal_size_min 0.12
_refine_diff_density_max 3.345
_refine_diff_density_min -3.381
_refine_diff_density_rms 0.306
_refine_ls_extinction_method none
_refine_ls_goodness_of_fit_ref 1.093
_refine_ls_hydrogen_treatment constr
_refine_ls_matrix_type full
_refine_ls_number_parameters 992
_refine_ls_number_reflns 12851
_refine_ls_number_restraints 18
_refine_ls_restrained_S_all 1.092
_refine_ls_R_factor_all 0.1040
_refine_ls_R_factor_gt 0.0763
_refine_ls_shift/su_max 0.077
_refine_ls_shift/su_mean 0.001
_refine_ls_structure_factor_coef Fsqd
_refine_ls_weighting_details 'calc w=1/[\s^2^(Fo^2^)+(0.0358P)^2^+243.4086P] where P=(Fo^2^+2Fc^2^)/3'
_refine_ls_weighting_scheme calc
_refine_ls_wR_factor_gt 0.1572
_refine_ls_wR_factor_ref 0.1705
_reflns_number_gt 9241
_reflns_number_total 13102
_reflns_threshold_expression >2sigma(I)
_cod_data_source_file c3ra41567h.txt
_cod_data_source_block compound-2
_cod_original_sg_symbol_H-M P-1
_cod_database_code 7239059

loop_
_symmetry_equiv_pos_as_xyz
'x, y, z'
'-x, -y, -z'

loop_
_atom_site_label
_atom_site_type_symbol
_atom_site_fract_x
_atom_site_fract_y
_atom_site_fract_z
_atom_site_U_iso_or_equiv
_atom_site_adp_type
_atom_site_occupancy
_atom_site_symmetry_multiplicity
_atom_site_calc_flag
_atom_site_refinement_flags
_atom_site_disorder_assembly
_atom_site_disorder_group
C1 C -0.0624(19) 0.2551(15) 0.3708(11) 0.041(6) Uani 1 1 d . A .
H1 H -0.1307 0.2277 0.3555 0.049 Uiso 1 1 calc R . .
C2 C 0.107(2) 0.2905(19) 0.3853(12) 0.052(7) Uani 1 1 d . . .
H2 H 0.1827 0.2913 0.3800 0.062 Uiso 1 1 calc R . .
C3 C -0.125(3) 0.367(2) 0.4606(16) 0.093(13) Uani 1 1 d . A .
H3A H -0.1991 0.3518 0.4391 0.111 Uiso 1 1 calc R . .
H3B H -0.1144 0.4302 0.4614 0.111 Uiso 1 1 calc R . .
C4 C -0.119(2) 0.346(2) 0.5297(11) 0.056(8) Uani 1 1 d . . .
H4AA H -0.1092 0.2823 0.5273 0.067 Uiso 0.50(3) 1 calc PR A 1
H4AB H -0.0500 0.3724 0.5519 0.067 Uiso 0.50(3) 1 calc PR A 1
H4BC H -0.0440 0.3527 0.5521 0.067 Uiso 0.50(3) 1 d PR A 2
H4BD H -0.1474 0.2866 0.5324 0.067 Uiso 0.50(3) 1 d PR A 2
C5 C -0.203(4) 0.366(3) 0.575(3) 0.046(9) Uani 0.50(3) 1 d PU A 1
H5A H -0.1932 0.3319 0.6131 0.055 Uiso 0.50(3) 1 calc PR A 1
H5B H -0.2778 0.3557 0.5532 0.055 Uiso 0.50(3) 1 calc PR A 1
C5' C -0.201(4) 0.421(4) 0.558(3) 0.046(9) Uani 0.50(3) 1 d PU A 2
H5'A H -0.1620 0.4778 0.5657 0.055 Uiso 0.50(3) 1 calc PR A 2
H5'B H -0.2648 0.4259 0.5255 0.055 Uiso 0.50(3) 1 calc PR A 2
C6 C -0.179(4) 0.464(3) 0.597(2) 0.042(8) Uani 0.50(3) 1 d P A 1
H6A H -0.1818 0.4980 0.5591 0.051 Uiso 0.50(3) 1 calc PR A 1
H6B H -0.1080 0.4746 0.6236 0.051 Uiso 0.50(3) 1 calc PR A 1
C6' C -0.240(4) 0.399(3) 0.621(2) 0.042(8) Uani 0.50(3) 1 d P A 2
H6'A H -0.1790 0.3837 0.6524 0.051 Uiso 0.50(3) 1 calc PR A 2
H6'B H -0.2958 0.3518 0.6138 0.051 Uiso 0.50(3) 1 calc PR A 2
C7 C 0.486(2) 0.2280(17) 0.3279(11) 0.046(6) Uani 1 1 d . . .
H7 H 0.4160 0.2233 0.3422 0.056 Uiso 1 1 calc R . .
C8 C 0.622(2) 0.265(2) 0.2806(15) 0.072(10) Uani 1 1 d . . .
H8 H 0.6656 0.2915 0.2527 0.087 Uiso 1 1 calc R . .
C9 C 0.580(2) 0.1209(17) 0.3982(13) 0.052(7) Uani 1 1 d . . .
H9A H 0.5807 0.0634 0.3724 0.063 Uiso 1 1 calc R . .
H9B H 0.5148 0.1233 0.4225 0.063 Uiso 1 1 calc R . .
C10 C 0.685(2) 0.1340(18) 0.4467(16) 0.061(8) Uani 1 1 d . . .
H10A H 0.6836 0.1906 0.4738 0.073 Uiso 1 1 calc R . .
H10B H 0.7503 0.1322 0.4229 0.073 Uiso 1 1 calc R . .
C11 C 0.685(2) 0.0570(17) 0.4915(12) 0.047(6) Uani 1 1 d . . .
H11A H 0.6166 0.0561 0.5129 0.056 Uiso 1 1 calc R . .
H11B H 0.6917 0.0006 0.4650 0.056 Uiso 1 1 calc R . .
C12 C 0.784(2) 0.0744(18) 0.5428(11) 0.048(7) Uani 1 1 d . . .
H12A H 0.8518 0.0726 0.5211 0.057 Uiso 1 1 calc R . .
H12B H 0.7787 0.1326 0.5670 0.057 Uiso 1 1 calc R . .
C13 C 0.733(2) -0.062(2) 0.6641(15) 0.064(9) Uani 1 1 d . . .
H13 H 0.6870 -0.0869 0.6917 0.077 Uiso 1 1 calc R . .
C14 C 0.874(2) -0.0306(16) 0.6175(12) 0.045(6) Uani 1 1 d . . .
H14 H 0.9460 -0.0248 0.6058 0.054 Uiso 1 1 calc R . .
C17 C 0.621(5) 0.119(4) 0.039(3) 0.081(16) Uani 0.57(5) 1 d P B 1
H17A H 0.6147 0.0551 0.0343 0.097 Uiso 0.57(5) 1 calc PR B 1
H17B H 0.6859 0.1364 0.0702 0.097 Uiso 0.57(5) 1 calc PR B 1
C17' C 0.547(8) 0.104(5) 0.001(4) 0.081(16) Uani 0.43(5) 1 d P B 2
H17C H 0.5674 0.0441 0.0089 0.097 Uiso 0.43(5) 1 calc PR B 2
H17D H 0.4802 0.1007 -0.0300 0.097 Uiso 0.43(5) 1 calc PR B 2
C18 C 0.636(2) 0.1479(17) -0.0243(14) 0.057(7) Uani 1 1 d . . .
H18A H 0.6627 0.2086 -0.0172 0.068 Uiso 0.57(5) 1 calc PR B 1
H18B H 0.5642 0.1463 -0.0507 0.068 Uiso 0.57(5) 1 calc PR B 1
H18C H 0.6793 0.1816 0.0130 0.068 Uiso 0.43(5) 1 d PR B 2
H18D H 0.6027 0.1899 -0.0525 0.068 Uiso 0.43(5) 1 d PR B 2
C19 C 0.714(3) 0.095(2) -0.0618(16) 0.078(10) Uani 1 1 d . B .
H19A H 0.7607 0.0659 -0.0296 0.094 Uiso 1 1 calc R . .
H19B H 0.6695 0.0489 -0.0896 0.094 Uiso 1 1 calc R . .
C20 C 0.785(3) 0.131(2) -0.1029(18) 0.083(10) Uani 1 1 d . . .
H20A H 0.8290 0.1786 -0.0774 0.100 Uiso 1 1 calc R B .
H20B H 0.7409 0.1543 -0.1392 0.100 Uiso 1 1 calc R . .
C21 C 0.979(2) -0.0321(17) -0.1375(13) 0.054(7) Uani 1 1 d . B .
H21 H 1.0413 -0.0652 -0.1263 0.064 Uiso 1 1 calc R . .
C22 C 0.847(3) 0.018(2) -0.1920(14) 0.084(12) Uani 1 1 d . . .
H22 H 0.7932 0.0287 -0.2261 0.101 Uiso 1 1 calc R B .
C25 C 0.268(8) 0.572(5) 0.043(4) 0.17(5) Uani 0.67(9) 1 d P C 1
H25A H 0.2599 0.6292 0.0675 0.202 Uiso 0.67(9) 1 calc PR C 1
H25B H 0.3450 0.5652 0.0330 0.202 Uiso 0.67(9) 1 calc PR C 1
C25' C 0.171(7) 0.550(5) 0.051(3) 0.04(3) Uani 0.33(9) 1 d PU C 2
H25C H 0.0924 0.5336 0.0437 0.043 Uiso 0.33(9) 1 calc PR C 2
H25D H 0.1775 0.6063 0.0784 0.043 Uiso 0.33(9) 1 calc PR C 2
C26 C 0.205(4) 0.5611(18) -0.0068(16) 0.083(12) Uani 1 1 d . . .
H26A H 0.1314 0.5457 0.0048 0.100 Uiso 0.67(9) 1 calc PR C 1
H26B H 0.2291 0.5122 -0.0363 0.100 Uiso 0.67(9) 1 calc PR C 1
H26C H 0.1680 0.5143 -0.0379 0.100 Uiso 0.33(9) 1 d PR C 2
H26D H 0.2831 0.5471 -0.0025 0.100 Uiso 0.33(9) 1 d PR C 2
C27 C 0.196(3) 0.643(2) -0.0431(16) 0.072(9) Uani 1 1 d . C .
H27A H 0.1745 0.6924 -0.0133 0.087 Uiso 1 1 calc R . .
H27B H 0.2684 0.6567 -0.0567 0.087 Uiso 1 1 calc R . .
C28 C 0.120(4) 0.630(2) -0.0979(19) 0.100(13) Uani 1 1 d . . .
H28A H 0.0474 0.6203 -0.0829 0.120 Uiso 1 1 calc R C .
H28B H 0.1384 0.5765 -0.1246 0.120 Uiso 1 1 calc R . .
C29 C 0.156(2) 0.801(2) -0.1990(15) 0.066(9) Uani 1 1 d . C .
H29 H 0.2008 0.8384 -0.2187 0.079 Uiso 1 1 calc R . .
C30 C 0.018(2) 0.7307(18) -0.1745(17) 0.066(9) Uani 1 1 d . . .
H30 H -0.0536 0.7098 -0.1723 0.080 Uiso 1 1 calc R C .
N1 N 0.0361(15) 0.2355(12) 0.3488(9) 0.038(4) Uani 1 1 d . A .
N2 N -0.0431(16) 0.3224(12) 0.4195(8) 0.036(4) Uani 1 1 d . . .
N3 N 0.063(2) 0.3452(16) 0.4304(9) 0.059(6) Uani 1 1 d . A .
N4 N 0.5102(13) 0.2745(12) 0.2783(9) 0.032(4) Uani 1 1 d . B .
N5 N 0.5746(15) 0.1908(12) 0.3528(9) 0.039(5) Uani 1 1 d . . .
N6 N 0.6655(18) 0.2151(17) 0.3259(13) 0.068(7) Uani 1 1 d . . .
N7 N 0.7859(16) 0.0060(14) 0.5899(10) 0.047(5) Uani 1 1 d . . .
N8 N 0.6956(18) -0.0091(16) 0.6205(12) 0.063(7) Uani 1 1 d . . .
N9 N 0.8446(14) -0.0780(13) 0.6653(9) 0.037(4) Uani 1 1 d . . .
N10 N 0.4368(18) 0.2393(11) 0.1447(10) 0.083(4) Uani 1 1 d G B .
C15 C 0.5259(17) 0.2385(11) 0.1041(12) 0.083(4) Uani 1 1 d G B .
H15 H 0.5763 0.2846 0.1031 0.100 Uiso 1 1 calc R . .
N11 N 0.5245(17) 0.1550(13) 0.0653(10) 0.083(4) Uani 1 1 d G . .
N12 N 0.4346(18) 0.1042(10) 0.0820(11) 0.083(4) Uani 1 1 d G B .
C16 C 0.3803(16) 0.1562(13) 0.1311(11) 0.083(4) Uani 1 1 d G . .
H16 H 0.3186 0.1390 0.1508 0.100 Uiso 1 1 calc R B .
N13 N 0.862(2) 0.0619(14) -0.1310(12) 0.063(7) Uani 1 1 d . B .
N14 N 0.944(3) 0.0309(18) -0.0947(12) 0.079(8) Uani 1 1 d . . .
N15 N 0.9232(16) -0.0453(13) -0.1955(10) 0.041(5) Uani 1 1 d . . .
N16 N 0.310(2) 0.3851(16) 0.1484(11) 0.108(6) Uani 1 1 d G B .
C23 C 0.315(2) 0.4743(15) 0.1351(12) 0.108(6) Uani 1 1 d G B .
H23 H 0.3675 0.5166 0.1551 0.130 Uiso 1 1 calc R . .
N17 N 0.226(2) 0.4875(13) 0.0859(11) 0.108(6) Uani 1 1 d G . .
N18 N 0.1662(18) 0.4065(17) 0.0688(10) 0.108(6) Uani 1 1 d G C .
C24 C 0.218(2) 0.3432(13) 0.1075(12) 0.108(6) Uani 1 1 d G . .
H24 H 0.1950 0.2845 0.1062 0.130 Uiso 1 1 calc R C .
N19 N 0.110(2) 0.7024(14) -0.1417(11) 0.053(6) Uani 1 1 d . C .
N20 N 0.1956(19) 0.7455(19) -0.1534(13) 0.074(8) Uani 1 1 d . . .
N21 N 0.0458(16) 0.7938(14) -0.2110(10) 0.043(5) Uani 1 1 d . . .
Cl1 Cl 0.2329(5) 0.2338(5) 0.2424(3) 0.0516(15) Uani 1 1 d . B .
Cu1 Cu 0.3991(2) 0.32885(17) 0.21520(12) 0.0335(6) Uani 1 1 d . . .
Cu2 Cu 0.0633(2) 0.14445(18) 0.27147(13) 0.0375(6) Uani 1 1 d . . .
O1 O 0.829(2) 0.8037(16) 0.2963(12) 0.025(6) Uani 0.50 1 d P B .
O2 O 0.9717(19) 0.9002(13) 0.2777(11) 0.082(7) Uani 1 1 d . D .
O5 O 0.823(2) 0.6995(12) 0.4197(11) 0.086(8) Uani 1 1 d . D .
O6 O 0.752(2) 0.6443(16) 0.2691(12) 0.023(3) Uani 0.50 1 d P B .
O7 O 1.0170(18) 0.6605(10) 0.2881(9) 0.070(6) Uani 1 1 d . D .
O8 O 0.9363(19) 0.5974(12) 0.1682(10) 0.077(7) Uani 1 1 d . D .
O9 O 0.849(2) 0.7126(16) 0.2314(12) 0.023(3) Uani 0.50 1 d P B .
O10 O 0.715(2) 0.8419(17) 0.2268(16) 0.040(8) Uani 0.50 1 d P B .
O14 O 0.5393(18) 0.8869(13) 0.3302(13) 0.098(9) Uani 1 1 d . D .
O15 O 0.6921(19) 0.8306(11) 0.4185(9) 0.066(6) Uani 1 1 d . D .
O16 O 0.6091(18) 0.6713(12) 0.3907(10) 0.067(6) Uani 1 1 d . D .
O17 O 0.458(2) 0.7235(12) 0.3071(13) 0.100(9) Uani 1 1 d . D .
O18 O 0.455(2) 0.8243(12) 0.2095(13) 0.100(9) Uani 1 1 d . D .
O20 O 0.6413(14) 0.7859(12) 0.0790(10) 0.058(5) Uani 1 1 d . D .
O21 O 0.7755(15) 0.6532(11) 0.0809(11) 0.067(6) Uani 1 1 d . D .
O22 O 0.6306(18) 0.5598(14) 0.1244(13) 0.094(9) Uani 1 1 d . B .
O26 O 0.5787(15) 0.4190(10) 0.1953(9) 0.051(4) Uani 1 1 d . B .
O27 O 0.641(2) 0.6848(15) 0.2010(12) 0.025(6) Uani 0.50 1 d P B .
O28 O 0.745(2) 0.7454(16) 0.1778(12) 0.023(3) Uani 0.50 1 d P B .
O29 O 0.571(2) 0.6298(16) 0.0047(12) 0.107(10) Uani 1 1 d . D .
O30 O 0.3055(14) 0.6811(14) 0.1956(12) 0.079(7) Uani 1 1 d . D .
O31 O 0.618(2) 0.7693(16) 0.2694(12) 0.023(3) Uani 0.50 1 d P B .
O32 O 0.717(2) 0.7442(18) 0.3168(13) 0.031(6) Uani 0.50 1 d P B .
O33 O 0.470(3) 0.8039(14) 0.4353(16) 0.146(15) Uani 1 1 d . D .
O34 O 0.4601(17) 1.0076(12) 0.2434(11) 0.073(6) Uani 1 1 d . D .
O35 O 0.8567(15) 0.8133(11) 0.1069(11) 0.069(6) Uani 1 1 d . D .
O36 O 0.741(2) 0.9467(15) 0.0599(12) 0.101(9) Uani 1 1 d . D .
O37 O 1.013(2) 0.7630(12) 0.1910(10) 0.088(8) Uani 1 1 d . D .
O38 O 0.9965(18) 0.6840(13) 0.0617(11) 0.079(7) Uani 1 1 d . D .
O40 O 1.0080(18) 0.4794(12) 0.2534(10) 0.077(7) Uani 1 1 d . D .
O41 O 0.732(2) 0.5370(14) 0.4379(13) 0.099(9) Uani 1 1 d . D .
O42 O 0.9040(18) 0.8597(14) 0.4903(10) 0.079(7) Uani 1 1 d . D .
O43 O 1.1616(17) 0.8056(15) 0.3025(11) 0.082(7) Uani 1 1 d . D .
O44 O 0.8884(14) 1.0673(10) 0.3042(9) 0.051(4) Uani 1 1 d . . .
O3 O 1.004(3) 0.803(2) 0.3810(17) 0.040(4) Uani 0.47(2) 1 d P D 1
O4 O 0.869(3) 0.938(2) 0.3842(17) 0.040(4) Uani 0.47(2) 1 d P D 1
O11 O 0.816(3) 0.974(2) 0.1857(17) 0.040(4) Uani 0.47(2) 1 d P D 1
O12 O 0.604(3) 0.943(2) 0.1500(17) 0.040(4) Uani 0.47(2) 1 d P D 1
O13 O 0.673(3) 1.004(2) 0.2758(17) 0.040(4) Uani 0.47(2) 1 d P D 1
O19 O 0.511(3) 0.700(2) 0.1429(19) 0.040(4) Uani 0.47(2) 1 d P D 1
O23 O 0.775(3) 0.531(2) 0.2072(17) 0.040(4) Uani 0.47(2) 1 d P B 1
O24 O 0.641(3) 0.559(2) 0.2958(17) 0.040(4) Uani 0.47(2) 1 d P B 1
O25 O 0.523(3) 0.594(2) 0.2391(18) 0.040(4) Uani 0.47(2) 1 d P B 1
O39 O 0.840(3) 0.590(2) 0.3349(17) 0.040(4) Uani 0.47(2) 1 d P D 1
O3' O 0.952(3) 0.788(2) 0.3617(16) 0.041(4) Uani 0.53(2) 1 d P D 2
O4' O 0.818(3) 0.920(2) 0.3624(16) 0.041(4) Uani 0.53(2) 1 d P D 2
O11' O 0.823(2) 0.932(2) 0.1972(16) 0.041(4) Uani 0.53(2) 1 d P D 2
O12' O 0.608(2) 0.902(2) 0.1754(16) 0.041(4) Uani 0.53(2) 1 d P D 2
O13' O 0.687(2) 0.961(2) 0.2913(16) 0.041(4) Uani 0.53(2) 1 d P D 2
O19' O 0.476(3) 0.684(2) 0.1088(17) 0.041(4) Uani 0.53(2) 1 d P D 2
O23' O 0.791(2) 0.487(2) 0.2178(16) 0.041(4) Uani 0.53(2) 1 d P B 2
O24' O 0.659(2) 0.515(2) 0.3129(16) 0.041(4) Uani 0.53(2) 1 d P B 2
O25' O 0.480(3) 0.580(2) 0.2077(17) 0.041(4) Uani 0.53(2) 1 d P B 2
O39' O 0.876(2) 0.549(2) 0.3421(15) 0.041(4) Uani 0.53(2) 1 d P D 2
P1 P 0.7325(5) 0.7432(3) 0.2489(3) 0.0268(11) Uani 1 1 d . . .
W1 W 0.83737(9) 0.96245(6) 0.28714(6) 0.0476(3) Uani 1 1 d . . .
W2 W 1.02706(8) 0.78522(7) 0.28437(6) 0.0463(3) Uani 1 1 d . . .
W3 W 0.84831(11) 0.82072(7) 0.41398(5) 0.0546(3) Uani 1 1 d . . .
W4 W 0.73475(12) 0.60303(8) 0.37743(5) 0.0586(3) Uani 1 1 d . . .
W5 W 0.92200(9) 0.56435(7) 0.25298(6) 0.0489(3) Uani 1 1 d . . .
W6 W 0.91493(9) 0.69957(7) 0.12245(5) 0.0483(3) Uani 1 1 d . . .
W7 W 0.73412(10) 0.88386(7) 0.12088(5) 0.0495(3) Uani 1 1 d . . .
W8 W 0.54671(9) 0.92246(7) 0.24404(7) 0.0617(4) Uani 1 1 d . . .
W9 W 0.55429(10) 0.78633(7) 0.37618(5) 0.0486(3) Uani 1 1 d . . .
W10 W 0.44238(9) 0.70157(7) 0.21324(8) 0.0657(4) Uani 1 1 d . . .
W11 W 0.62078(9) 0.66579(7) 0.08368(5) 0.0436(3) Uani 1 1 d . . .
W12 W 0.63132(9) 0.52391(6) 0.21051(6) 0.0540(3) Uani 1 1 d . . .
O3W O 0.362(4) 0.286(5) 0.4469(17) 0.27(3) Uani 1 1 d . . .
O2W O 0.531(4) 0.392(3) 0.4857(15) 0.195(18) Uani 1 1 d . . .
O1W O 0.046(4) 0.168(2) 0.0327(14) 0.187(19) Uani 1 1 d . . .
N23 N -0.394(2) 0.4875(16) 0.6161(10) 0.060(6) Uani 1 1 d . A .
C31 C -0.442(2) 0.5410(17) 0.6610(14) 0.051(7) Uani 1 1 d . A .
H31A H -0.5174 0.5524 0.6569 0.061 Uiso 1 1 calc R . .
N24 N -0.289(3) 0.487(2) 0.6436(14) 0.114(14) Uani 1 1 d . . .
C32 C -0.271(3) 0.540(3) 0.7003(16) 0.111(17) Uani 1 1 d . A .
H32A H -0.2038 0.5499 0.7268 0.133 Uiso 1 1 calc R . .
N22 N -0.3719(15) 0.5769(12) 0.7119(9) 0.035(4) Uani 1 1 d . . .

loop_
_atom_site_aniso_label
_atom_site_aniso_U_11
_atom_site_aniso_U_22
_atom_site_aniso_U_33
_atom_site_aniso_U_23
_atom_site_aniso_U_13
_atom_site_aniso_U_12
C1 0.033(13) 0.049(14) 0.042(13) 0.001(11) 0.015(10) 0.015(11)
C2 0.031(13) 0.08(2) 0.037(14) -0.002(13) -0.008(11) -0.011(13)
C3 0.10(3) 0.09(2) 0.08(2) -0.042(19) -0.012(19) 0.06(2)
C4 0.046(15) 0.09(2) 0.025(13) -0.029(13) -0.002(11) 0.008(14)
C5 0.048(10) 0.044(11) 0.045(10) 0.002(7) 0.004(7) 0.002(7)
C5' 0.048(10) 0.044(11) 0.045(10) 0.002(7) 0.004(7) 0.002(7)
C6 0.036(19) 0.06(2) 0.034(18) 0.011(16) 0.008(14) 0.025(16)
C6' 0.036(19) 0.06(2) 0.034(18) 0.011(16) 0.008(14) 0.025(16)
C7 0.045(15) 0.061(16) 0.038(13) 0.020(12) 0.012(11) 0.021(13)
C8 0.032(14) 0.12(3) 0.08(2) 0.06(2) 0.014(14) 0.009(16)
C9 0.056(17) 0.051(15) 0.052(16) 0.016(13) 0.006(13) 0.014(13)
C10 0.039(15) 0.055(17) 0.09(2) 0.019(16) 0.020(15) 0.004(13)
C11 0.051(15) 0.052(15) 0.041(14) 0.002(12) 0.024(12) 0.009(12)
C12 0.043(14) 0.075(18) 0.029(12) 0.036(12) -0.011(10) -0.008(13)
C13 0.024(13) 0.09(2) 0.09(2) 0.054(18) 0.028(14) 0.022(14)
C14 0.042(14) 0.050(15) 0.041(14) 0.003(11) -0.003(11) -0.002(12)
C17 0.10(4) 0.09(3) 0.05(3) 0.00(3) 0.01(2) 0.06(3)
C17' 0.10(4) 0.09(3) 0.05(3) 0.00(3) 0.01(2) 0.06(3)
C18 0.072(19) 0.043(15) 0.054(17) -0.007(13) 0.013(15) 0.001(14)
C19 0.10(3) 0.09(2) 0.059(19) 0.010(17) 0.039(18) 0.00(2)
C20 0.09(3) 0.07(2) 0.09(3) -0.007(18) 0.04(2) 0.029(19)
C21 0.061(17) 0.057(16) 0.045(15) 0.007(12) 0.013(13) 0.043(14)
C22 0.12(3) 0.09(2) 0.036(15) -0.003(15) 0.015(17) 0.07(2)
C25 0.16(9) 0.12(6) 0.20(9) 0.06(6) -0.13(7) -0.01(5)
C25' 0.04(3) 0.04(3) 0.04(3) 0.004(10) 0.003(10) 0.005(10)
C26 0.17(4) 0.033(15) 0.06(2) 0.025(14) 0.05(2) 0.02(2)
C27 0.09(2) 0.07(2) 0.059(19) 0.014(16) -0.002(18) 0.001(18)
C28 0.16(4) 0.06(2) 0.08(3) 0.008(19) 0.04(3) 0.00(2)
C29 0.026(14) 0.10(2) 0.08(2) 0.053(19) 0.014(13) 0.012(14)
C30 0.047(17) 0.048(17) 0.10(3) -0.012(17) 0.016(17) 0.001(14)
N1 0.034(11) 0.045(11) 0.036(10) 0.016(9) -0.003(9) 0.006(9)
N2 0.045(12) 0.043(11) 0.019(9) 0.002(8) 0.004(8) 0.015(9)
N3 0.078(18) 0.078(16) 0.019(10) -0.007(10) 0.004(10) -0.020(13)
N4 0.019(9) 0.044(11) 0.036(10) 0.008(8) 0.008(7) 0.009(8)
N5 0.034(11) 0.043(11) 0.040(11) 0.004(9) 0.011(9) 0.021(9)
N6 0.042(13) 0.091(19) 0.081(18) 0.047(15) 0.012(12) 0.024(13)
N7 0.037(12) 0.057(13) 0.047(12) 0.008(10) 0.013(10) 0.009(10)
N8 0.037(12) 0.079(17) 0.081(17) 0.045(14) 0.005(12) -0.006(11)
N9 0.021(9) 0.054(12) 0.036(10) -0.002(9) 0.011(8) 0.003(8)
N10 0.095(11) 0.063(8) 0.091(10) -0.010(7) 0.031(8) 0.026(7)
C15 0.095(11) 0.063(8) 0.091(10) -0.010(7) 0.031(8) 0.026(7)
N11 0.095(11) 0.063(8) 0.091(10) -0.010(7) 0.031(8) 0.026(7)
N12 0.095(11) 0.063(8) 0.091(10) -0.010(7) 0.031(8) 0.026(7)
C16 0.095(11) 0.063(8) 0.091(10) -0.010(7) 0.031(8) 0.026(7)
N13 0.10(2) 0.039(12) 0.054(15) -0.013(11) 0.034(14) 0.005(13)
N14 0.11(2) 0.078(18) 0.048(15) -0.008(13) 0.012(15) 0.034(17)
N15 0.038(11) 0.047(12) 0.041(11) 0.014(9) 0.009(9) 0.023(9)
N16 0.154(16) 0.109(12) 0.061(9) 0.029(9) -0.017(9) 0.041(12)
C23 0.154(16) 0.109(12) 0.061(9) 0.029(9) -0.017(9) 0.041(12)
N17 0.154(16) 0.109(12) 0.061(9) 0.029(9) -0.017(9) 0.041(12)
N18 0.154(16) 0.109(12) 0.061(9) 0.029(9) -0.017(9) 0.041(12)
C24 0.154(16) 0.109(12) 0.061(9) 0.029(9) -0.017(9) 0.041(12)
N19 0.058(15) 0.047(13) 0.056(14) 0.010(11) 0.008(12) 0.014(12)
N20 0.038(13) 0.11(2) 0.087(19) 0.058(17) 0.009(13) 0.033(14)
N21 0.034(11) 0.052(13) 0.042(12) -0.007(10) 0.011(9) 0.015(10)
Cl1 0.038(3) 0.072(4) 0.046(3) 0.014(3) 0.006(3) -0.005(3)
Cu1 0.0372(15) 0.0374(14) 0.0274(13) 0.0084(11) 0.0047(11) 0.0136(12)
Cu2 0.0327(15) 0.0441(16) 0.0352(15) -0.0030(12) 0.0085(12) 0.0112(12)
O1 0.033(15) 0.016(13) 0.023(14) -0.008(11) -0.003(12) 0.002(11)
O2 0.108(17) 0.064(13) 0.095(16) 0.044(12) 0.064(14) 0.064(13)
O5 0.115(19) 0.043(11) 0.090(16) 0.011(11) -0.051(14) 0.017(11)
O6 0.034(8) 0.020(6) 0.020(6) 0.003(5) 0.015(6) 0.012(6)
O7 0.110(17) 0.023(8) 0.066(12) -0.002(8) -0.042(12) 0.023(10)
O8 0.110(18) 0.039(10) 0.072(14) -0.010(9) -0.018(12) -0.030(11)
O9 0.034(8) 0.020(6) 0.020(6) 0.003(5) 0.015(6) 0.012(6)
O10 0.026(16) 0.021(15) 0.07(2) -0.023(14) -0.003(15) 0.011(12)
O14 0.076(15) 0.052(12) 0.14(2) -0.035(13) -0.042(15) 0.012(11)
O15 0.112(17) 0.033(9) 0.053(11) 0.016(8) 0.004(11) 0.007(10)
O16 0.088(15) 0.043(10) 0.070(13) 0.011(9) -0.001(11) 0.008(10)
O17 0.116(19) 0.027(10) 0.14(2) 0.003(12) -0.063(17) 0.008(11)
O18 0.106(18) 0.028(10) 0.15(2) 0.006(12) -0.059(17) -0.027(11)
O20 0.037(10) 0.055(11) 0.082(14) 0.016(10) 0.003(9) -0.010(8)
O21 0.053(12) 0.043(10) 0.102(16) -0.010(10) 0.016(11) -0.016(9)
O22 0.077(15) 0.071(14) 0.16(2) 0.071(15) 0.084(16) 0.045(12)
O26 0.063(11) 0.025(8) 0.068(12) 0.000(8) 0.025(9) 0.000(8)
O27 0.043(17) 0.014(12) 0.018(13) 0.004(10) -0.002(12) 0.010(12)
O28 0.034(8) 0.020(6) 0.020(6) 0.003(5) 0.015(6) 0.012(6)
O29 0.111(19) 0.095(17) 0.087(17) -0.049(14) -0.056(15) 0.026(15)
O30 0.029(10) 0.093(16) 0.109(18) -0.023(13) 0.019(11) -0.006(10)
O31 0.034(8) 0.020(6) 0.020(6) 0.003(5) 0.015(6) 0.012(6)
O32 0.038(17) 0.040(16) 0.018(14) 0.007(12) 0.017(12) 0.013(13)
O33 0.22(3) 0.045(12) 0.20(3) -0.044(15) 0.18(3) -0.040(16)
O34 0.075(14) 0.039(10) 0.106(17) 0.002(10) 0.012(12) 0.027(10)
O35 0.052(11) 0.033(9) 0.122(18) 0.016(10) 0.001(11) -0.006(8)
O36 0.14(2) 0.083(16) 0.087(17) 0.069(14) -0.038(15) -0.018(15)
O37 0.15(2) 0.036(10) 0.063(13) -0.013(9) -0.026(14) -0.016(12)
O38 0.081(15) 0.061(13) 0.100(17) -0.012(12) 0.054(13) -0.025(11)
O40 0.098(16) 0.055(12) 0.067(13) -0.021(10) -0.013(12) 0.034(11)
O41 0.14(2) 0.057(13) 0.13(2) 0.063(14) 0.065(17) 0.037(14)
O42 0.086(15) 0.077(14) 0.061(13) -0.040(11) -0.008(11) 0.016(12)
O43 0.054(13) 0.090(16) 0.093(17) -0.006(13) -0.014(12) -0.011(11)
O44 0.051(11) 0.036(9) 0.065(12) -0.004(8) 0.007(9) 0.001(8)
O3 0.050(8) 0.020(7) 0.045(7) 0.000(5) -0.015(6) 0.012(5)
O4 0.050(8) 0.020(7) 0.045(7) 0.000(5) -0.015(6) 0.012(5)
O11 0.050(8) 0.020(7) 0.045(7) 0.000(5) -0.015(6) 0.012(5)
O12 0.050(8) 0.020(7) 0.045(7) 0.000(5) -0.015(6) 0.012(5)
O13 0.050(8) 0.020(7) 0.045(7) 0.000(5) -0.015(6) 0.012(5)
O19 0.050(8) 0.020(7) 0.045(7) 0.000(5) -0.015(6) 0.012(5)
O23 0.050(8) 0.020(7) 0.045(7) 0.000(5) -0.015(6) 0.012(5)
O24 0.050(8) 0.020(7) 0.045(7) 0.000(5) -0.015(6) 0.012(5)
O25 0.050(8) 0.020(7) 0.045(7) 0.000(5) -0.015(6) 0.012(5)
O39 0.050(8) 0.020(7) 0.045(7) 0.000(5) -0.015(6) 0.012(5)
O3' 0.033(6) 0.041(7) 0.049(7) -0.004(5) 0.011(5) 0.014(5)
O4' 0.033(6) 0.041(7) 0.049(7) -0.004(5) 0.011(5) 0.014(5)
O11' 0.033(6) 0.041(7) 0.049(7) -0.004(5) 0.011(5) 0.014(5)
O12' 0.033(6) 0.041(7) 0.049(7) -0.004(5) 0.011(5) 0.014(5)
O13' 0.033(6) 0.041(7) 0.049(7) -0.004(5) 0.011(5) 0.014(5)
O19' 0.033(6) 0.041(7) 0.049(7) -0.004(5) 0.011(5) 0.014(5)
O23' 0.033(6) 0.041(7) 0.049(7) -0.004(5) 0.011(5) 0.014(5)
O24' 0.033(6) 0.041(7) 0.049(7) -0.004(5) 0.011(5) 0.014(5)
O25' 0.033(6) 0.041(7) 0.049(7) -0.004(5) 0.011(5) 0.014(5)
O39' 0.033(6) 0.041(7) 0.049(7) -0.004(5) 0.011(5) 0.014(5)
P1 0.027(3) 0.021(2) 0.033(3) 0.000(2) 0.008(2) 0.004(2)
W1 0.0478(6) 0.0299(5) 0.0636(7) -0.0140(5) 0.0198(5) -0.0049(4)
W2 0.0308(5) 0.0394(5) 0.0629(7) -0.0127(5) -0.0034(5) 0.0102(4)
W3 0.0965(9) 0.0377(6) 0.0266(5) -0.0060(4) 0.0018(5) 0.0149(6)
W4 0.0934(9) 0.0498(6) 0.0337(6) 0.0059(5) 0.0104(6) -0.0056(6)
W5 0.0385(6) 0.0416(6) 0.0593(7) -0.0179(5) -0.0049(5) 0.0186(5)
W6 0.0547(7) 0.0500(6) 0.0397(6) -0.0109(5) 0.0206(5) -0.0053(5)
W7 0.0599(7) 0.0544(6) 0.0346(5) 0.0114(5) -0.0002(5) -0.0050(5)
W8 0.0342(6) 0.0394(6) 0.1021(10) -0.0198(6) -0.0089(6) 0.0156(5)
W9 0.0599(7) 0.0368(5) 0.0522(6) -0.0024(5) 0.0293(5) 0.0106(5)
W10 0.0275(5) 0.0305(5) 0.1390(13) 0.0065(6) 0.0116(6) 0.0045(4)
W11 0.0470(6) 0.0471(6) 0.0349(5) 0.0030(4) -0.0027(4) -0.0045(5)
W12 0.0533(7) 0.0286(5) 0.0805(8) -0.0153(5) 0.0341(6) -0.0057(5)
O3W 0.18(4) 0.55(10) 0.07(2) 0.05(4) 0.03(2) 0.01(5)
O2W 0.20(4) 0.32(6) 0.063(19) 0.03(3) -0.01(2) 0.00(4)
O1W 0.38(6) 0.13(3) 0.071(19) 0.012(18) 0.09(3) 0.02(3)
N23 0.066(16) 0.075(16) 0.036(12) -0.011(11) 0.001(11) 0.013(13)
C31 0.039(14) 0.058(16) 0.062(18) 0.019(14) 0.013(13) 0.008(12)
N24 0.11(2) 0.15(3) 0.065(18) -0.044(18) -0.041(17) 0.10(2)
C32 0.08(2) 0.16(4) 0.07(2) -0.06(2) -0.028(18) 0.08(3)
N22 0.035(10) 0.042(11) 0.028(10) 0.009(8) 0.004(8) 0.013(9)

loop_
_atom_type_symbol
_atom_type_description
_atom_type_scat_dispersion_real
_atom_type_scat_dispersion_imag
_atom_type_scat_source
C C 0.0033 0.0016 'International Tables Vol C Tables 4.2.6.8 and 6.1.1.4'
H H 0.0000 0.0000 'International Tables Vol C Tables 4.2.6.8 and 6.1.1.4'
Cl Cl 0.1484 0.1585 'International Tables Vol C Tables 4.2.6.8 and 6.1.1.4'
Cu Cu 0.3201 1.2651 'International Tables Vol C Tables 4.2.6.8 and 6.1.1.4'
N N 0.0061 0.0033 'International Tables Vol C Tables 4.2.6.8 and 6.1.1.4'
O O 0.0106 0.0060 'International Tables Vol C Tables 4.2.6.8 and 6.1.1.4'
P P 0.1023 0.0942 'International Tables Vol C Tables 4.2.6.8 and 6.1.1.4'
W W -0.8490 6.8722 'International Tables Vol C Tables 4.2.6.8 and 6.1.1.4'

loop_
_geom_angle_atom_site_label_1
_geom_angle_atom_site_label_2
_geom_angle_atom_site_label_3
_geom_angle
_geom_angle_site_symmetry_1
_geom_angle_site_symmetry_3
N1 C1 N2 106(2) . .
N1 C1 H1 126.8 . .
N2 C1 H1 126.8 . .
N1 C2 N3 115(2) . .
N1 C2 H2 122.7 . .
N3 C2 H2 122.7 . .
N2 C3 C4 115(2) . .
N2 C3 H3A 108.4 . .
C4 C3 H3A 108.4 . .
N2 C3 H3B 108.4 . .
C4 C3 H3B 108.4 . .
H3A C3 H3B 107.5 . .
C5 C4 C3 126(3) . .
C5 C4 C5' 35(2) . .
C3 C4 C5' 98(3) . .
C5 C4 H4AA 105.9 . .
C3 C4 H4AA 105.9 . .
C5' C4 H4AA 140.3 . .
C5 C4 H4AB 105.9 . .
C3 C4 H4AB 105.9 . .
C5' C4 H4AB 96.8 . .
H4AA C4 H4AB 106.2 . .
C5 C4 H4BC 111.9 . .
C3 C4 H4BC 112.2 . .
C5' C4 H4BC 112.0 . .
H4AA C4 H4BC 87.8 . .
H4AB C4 H4BC 18.4 . .
C5 C4 H4BD 80.1 . .
C3 C4 H4BD 112.2 . .
C5' C4 H4BD 112.2 . .
H4AA C4 H4BD 29.0 . .
H4AB C4 H4BD 127.1 . .
H4BC C4 H4BD 109.9 . .
C4 C5 C6 101(4) . .
C4 C5 H5A 111.5 . .
C6 C5 H5A 111.5 . .
C4 C5 H5B 111.5 . .
C6 C5 H5B 111.5 . .
H5A C5 H5B 109.3 . .
C6' C5' C4 110(4) . .
C6' C5' H5'A 109.6 . .
C4 C5' H5'A 109.6 . .
C6' C5' H5'B 109.6 . .
C4 C5' H5'B 109.6 . .
H5'A C5' H5'B 108.2 . .
C5 C6 N24 99(4) . .
C5 C6 H6A 111.9 . .
N24 C6 H6A 111.9 . .
C5 C6 H6B 111.9 . .
N24 C6 H6B 111.9 . .
H6A C6 H6B 109.6 . .
C5' C6' N24 98(4) . .
C5' C6' H6'A 112.1 . .
N24 C6' H6'A 112.1 . .
C5' C6' H6'B 112.1 . .
N24 C6' H6'B 112.1 . .
H6'A C6' H6'B 109.7 . .
N5 C7 N4 111(2) . .
N5 C7 H7 124.6 . .
N4 C7 H7 124.6 . .
N6 C8 N4 115(2) . .
N6 C8 H8 122.6 . .
N4 C8 H8 122.6 . .
N5 C9 C10 110(2) . .
N5 C9 H9A 109.7 . .
C10 C9 H9A 109.7 . .
N5 C9 H9B 109.7 . .
C10 C9 H9B 109.7 . .
H9A C9 H9B 108.2 . .
C9 C10 C11 106(2) . .
C9 C10 H10A 110.4 . .
C11 C10 H10A 110.4 . .
C9 C10 H10B 110.4 . .
C11 C10 H10B 110.4 . .
H10A C10 H10B 108.6 . .
C12 C11 C10 106(2) . .
C12 C11 H11A 110.5 . .
C10 C11 H11A 110.5 . .
C12 C11 H11B 110.5 . .
C10 C11 H11B 110.5 . .
H11A C11 H11B 108.7 . .
N7 C12 C11 109(2) . .
N7 C12 H12A 109.9 . .
C11 C12 H12A 109.9 . .
N7 C12 H12B 109.9 . .
C11 C12 H12B 109.9 . .
H12A C12 H12B 108.3 . .
N8 C13 N9 114(2) . .
N8 C13 H13 123.0 . .
N9 C13 H13 123.0 . .
N7 C14 N9 110(2) . .
N7 C14 H14 125.1 . .
N9 C14 H14 125.1 . .
N11 C17 C18 112(4) . .
N11 C17 H17A 109.3 . .
C18 C17 H17A 109.3 . .
N11 C17 H17B 109.3 . .
C18 C17 H17B 109.3 . .
H17A C17 H17B 107.9 . .
N11 C17 H18C 110.9 . .
C18 C17 H18C 40.4 . .
H17A C17 H18C 137.1 . .
H17B C17 H18C 72.1 . .
C18 C17' N11 108(6) . .
C18 C17' H17C 110.2 . .
N11 C17' H17C 110.2 . .
C18 C17' H17D 110.2 . .
N11 C17' H17D 110.2 . .
H17C C17' H17D 108.5 . .
C17 C18 C17' 46(4) . .
C17 C18 C19 114(3) . .
C17' C18 C19 119(4) . .
C17 C18 H18A 108.8 . .
C17' C18 H18A 132.0 . .
C19 C18 H18A 108.8 . .
C17 C18 H18B 108.8 . .
C17' C18 H18B 64.0 . .
C19 C18 H18B 108.8 . .
H18A C18 H18B 107.7 . .
C17 C18 H18C 66.0 . .
C17' C18 H18C 107.8 . .
C19 C18 H18C 107.3 . .
H18A C18 H18C 48.0 . .
H18B C18 H18C 141.9 . .
C17 C18 H18D 137.7 . .
C17' C18 H18D 107.4 . .
C19 C18 H18D 108.0 . .
H18A C18 H18D 60.8 . .
H18B C18 H18D 49.7 . .
H18C C18 H18D 107.0 . .
C20 C19 C18 123(3) . .
C20 C19 H19A 106.5 . .
C18 C19 H19A 106.5 . .
C20 C19 H19B 106.5 . .
C18 C19 H19B 106.5 . .
H19A C19 H19B 106.5 . .
C19 C20 N13 111(3) . .
C19 C20 H20A 109.4 . .
N13 C20 H20A 109.4 . .
C19 C20 H20B 109.4 . .
N13 C20 H20B 109.4 . .
H20A C20 H20B 108.0 . .
N15 C21 N14 117(2) . .
N15 C21 H21 121.7 . .
N14 C21 H21 121.7 . .
N15 C22 N13 108(3) . .
N15 C22 H22 126.0 . .
N13 C22 H22 126.0 . .
C26 C25 N17 101(6) . .
C26 C25 H25A 111.5 . .
N17 C25 H25A 111.5 . .
C26 C25 H25B 111.5 . .
N17 C25 H25B 111.5 . .
H25A C25 H25B 109.3 . .
C26 C25 H26D 51.5 . .
N17 C25 H26D 109.4 . .
H25A C25 H26D 138.3 . .
H25B C25 H26D 61.2 . .
C26 C25' N17 116(6) . .
C26 C25' H25C 108.2 . .
N17 C25' H25C 108.2 . .
C26 C25' H25D 108.2 . .
N17 C25' H25D 108.2 . .
H25C C25' H25D 107.3 . .
C25 C26 C25' 60(5) . .
C25 C26 C27 112(5) . .
C25' C26 C27 128(4) . .
C25 C26 H26A 109.2 . .
C25' C26 H26A 49.5 . .
C27 C26 H26A 109.2 . .
C25 C26 H26B 109.2 . .
C25' C26 H26B 122.0 . .
C27 C26 H26B 109.2 . .
H26A C26 H26B 107.9 . .
C25 C26 H26C 140.7 . .
C25' C26 H26C 105.3 . .
C27 C26 H26C 105.2 . .
H26A C26 H26C 67.6 . .
H26B C26 H26C 44.6 . .
C25 C26 H26D 53.0 . .
C25' C26 H26D 104.9 . .
C27 C26 H26D 105.6 . .
H26A C26 H26D 145.1 . .
H26B C26 H26D 62.0 . .
H26C C26 H26D 106.0 . .
C28 C27 C26 111(3) . .
C28 C27 H27A 109.5 . .
C26 C27 H27A 109.5 . .
C28 C27 H27B 109.5 . .
C26 C27 H27B 109.5 . .
H27A C27 H27B 108.0 . .
C27 C28 N19 117(3) . .
C27 C28 H28A 108.1 . .
N19 C28 H28A 108.1 . .
C27 C28 H28B 108.1 . .
N19 C28 H28B 108.1 . .
H28A C28 H28B 107.3 . .
N21 C29 N20 111(2) . .
N21 C29 H29 124.6 . .
N20 C29 H29 124.6 . .
N19 C30 N21 110(2) . .
N19 C30 H30 125.2 . .
N21 C30 H30 125.2 . .
C2 N1 C1 105(2) . .
C2 N1 Cu2 128.9(17) . .
C1 N1 Cu2 126.2(16) . .
N3 N2 C1 112.1(19) . .
N3 N2 C3 120(2) . .
C1 N2 C3 127(2) . .
N2 N3 C2 102.0(19) . .
C7 N4 C8 101(2) . .
C7 N4 Cu1 126.1(15) . .
C8 N4 Cu1 132.6(17) . .
C7 N5 N6 111(2) . .
C7 N5 C9 127(2) . .
N6 N5 C9 120.9(19) . .
C8 N6 N5 102(2) . .
C14 N7 N8 111(2) . .
C14 N7 C12 127(2) . .
N8 N7 C12 120(2) . .
C13 N8 N7 103(2) . .
C14 N9 C13 102(2) . .
C14 N9 Cu2 130.7(15) . 2_656
C13 N9 Cu2 127.3(17) . 2_656
C15 N10 C16 108.0 . .
C15 N10 Cu1 129.4(12) . .
C16 N10 Cu1 122.3(12) . .
N11 C15 N10 108.0 . .
N11 C15 H15 126.0 . .
N10 C15 H15 126.0 . .
N12 N11 C15 108.0 . .
N12 N11 C17 124(3) . .
C15 N11 C17 122(3) . .
N12 N11 C17' 100(4) . .
C15 N11 C17' 148(4) . .
C17 N11 C17' 46(4) . .
N11 N12 C16 108.0 . .
N12 C16 N10 108.0 . .
N12 C16 H16 126.0 . .
N10 C16 H16 126.0 . .
N14 N13 C22 111(2) . .
N14 N13 C20 122(2) . .
C22 N13 C20 126(3) . .
N13 N14 C21 101(2) . .
C21 N15 C22 103(2) . .
C21 N15 Cu2 129.3(15) . 2_655
C22 N15 Cu2 127.9(18) . 2_655
C24 N16 C23 108.0 . .
C24 N16 Cu1 123.7(15) . .
C23 N16 Cu1 128.1(14) . .
N17 C23 N16 108.0 . .
N17 C23 H23 126.0 . .
N16 C23 H23 126.0 . .
C25' N17 N18 107(4) . .
C25' N17 C23 145(4) . .
N18 N17 C23 108.0 . .
C25' N17 C25 46(3) . .
N18 N17 C25 136(3) . .
C23 N17 C25 107(3) . .
N17 N18 C24 108.0 . .
N18 C24 N16 108.0 . .
N18 C24 H24 126.0 . .
N16 C24 H24 126.0 . .
N20 N19 C30 110(2) . .
N20 N19 C28 121(3) . .
C30 N19 C28 128(3) . .
N19 N20 C29 105(2) . .
C29 N21 C30 104(2) . .
C29 N21 Cu2 131.3(19) . 2_565
C30 N21 Cu2 124.8(18) . 2_565
Cu2 Cl1 Cu1 177.7(3) . .
N16 Cu1 N10 88.5(10) . .
N16 Cu1 N22 93.1(9) . 2_566
N10 Cu1 N22 175.9(9) . 2_566
N16 Cu1 N4 172.1(10) . .
N10 Cu1 N4 88.2(9) . .
N22 Cu1 N4 89.7(7) 2_566 .
N16 Cu1 Cl1 93.6(9) . .
N10 Cu1 Cl1 92.2(7) . .
N22 Cu1 Cl1 91.4(6) 2_566 .
N4 Cu1 Cl1 93.6(5) . .
N16 Cu1 O26 91.3(9) . .
N10 Cu1 O26 87.9(7) . .
N22 Cu1 O26 88.4(6) 2_566 .
N4 Cu1 O26 81.5(6) . .
Cl1 Cu1 O26 175.1(4) . .
N9 Cu2 N21 173.4(8) 2_656 2_565
N9 Cu2 N1 89.0(7) 2_656 .
N21 Cu2 N1 89.7(7) 2_565 .
N9 Cu2 N15 90.8(7) 2_656 2_655
N21 Cu2 N15 89.9(7) 2_565 2_655
N1 Cu2 N15 174.1(8) . 2_655
N9 Cu2 O44 88.4(6) 2_656 1_445
N21 Cu2 O44 85.0(7) 2_565 1_445
N1 Cu2 O44 83.7(6) . 1_445
N15 Cu2 O44 90.5(7) 2_655 1_445
N9 Cu2 Cl1 93.6(5) 2_656 .
N21 Cu2 Cl1 92.8(6) 2_565 .
N1 Cu2 Cl1 92.4(6) . .
N15 Cu2 Cl1 93.5(6) 2_655 .
O44 Cu2 Cl1 175.5(4) 1_445 .
P1 O1 O32 49.3(11) . .
P1 O1 O9 52.3(11) . .
O32 O1 O9 87.9(16) . .
P1 O1 W3 125.2(15) . .
O32 O1 W3 76.0(13) . .
O9 O1 W3 135.0(15) . .
P1 O1 W2 122.0(12) . .
O32 O1 W2 139.3(16) . .
O9 O1 W2 69.8(12) . .
W3 O1 W2 95.8(9) . .
P1 O1 W1 118.6(13) . .
O32 O1 W1 126.9(16) . .
O9 O1 W1 127.5(15) . .
W3 O1 W1 94.6(8) . .
W2 O1 W1 93.1(9) . .
W2 O2 W1 139.0(13) . .
W4 O5 W3 140.7(10) . .
P1 O6 O32 48.5(11) . .
P1 O6 O9 52.5(11) . .
O32 O6 O9 86.2(16) . .
P1 O6 W4 124.1(12) . .
O32 O6 W4 75.6(12) . .
O9 O6 W4 136.1(16) . .
P1 O6 W5 122.7(13) . .
O32 O6 W5 135.4(17) . .
O9 O6 W5 70.2(11) . .
W4 O6 W5 95.4(9) . .
P1 O6 W12 118.7(13) . .
O32 O6 W12 130.3(16) . .
O9 O6 W12 126.2(14) . .
W4 O6 W12 95.0(9) . .
W5 O6 W12 93.5(8) . .
W5 O7 W2 138.8(9) . .
W5 O8 W6 138.3(12) . .
P1 O9 O28 53.9(12) . .
P1 O9 O1 57.1(11) . .
O28 O9 O1 93.5(16) . .
P1 O9 O6 56.4(11) . .
O28 O9 O6 91.8(17) . .
O1 O9 O6 88.9(15) . .
P1 O9 W6 126.7(14) . .
O28 O9 W6 72.7(12) . .
O1 O9 W6 135.7(15) . .
O6 O9 W6 132.2(14) . .
P1 O9 W2 123.7(13) . .
O28 O9 W2 132.6(15) . .
O1 O9 W2 66.6(11) . .
O6 O9 W2 128.0(14) . .
W6 O9 W2 91.8(8) . .
P1 O9 W5 122.4(13) . .
O28 O9 W5 133.1(16) . .
O1 O9 W5 124.8(14) . .
O6 O9 W5 66.0(10) . .
W6 O9 W5 91.8(8) . .
W2 O9 W5 90.6(8) . .
P1 O10 O28 51.6(11) . .
P1 O10 W7 125.9(15) . .
O28 O10 W7 74.4(14) . .
P1 O10 W8 121.9(17) . .
O28 O10 W8 134.4(17) . .
W7 O10 W8 96.2(11) . .
P1 O10 W1 117.4(15) . .
O28 O10 W1 131.4(17) . .
W7 O10 W1 94.7(11) . .
W8 O10 W1 93.2(8) . .
W9 O14 W8 141.0(12) . .
W9 O15 W3 142.1(11) . .
W4 O16 W9 139.4(12) . .
W10 O17 W9 139.3(16) . .
W8 O18 W10 141.1(12) . .
W11 O20 W7 140.1(10) . .
W11 O21 W6 142.1(11) . .
W12 O22 W11 138.4(14) . .
W12 O26 Cu1 139.1(8) . .
P1 O27 O28 53.4(12) . .
P1 O27 O31 52.6(11) . .
O28 O27 O31 91.8(16) . .
P1 O27 W11 127.7(15) . .
O28 O27 W11 74.3(13) . .
O31 O27 W11 138.9(14) . .
P1 O27 W10 120.9(13) . .
O28 O27 W10 137.0(15) . .
O31 O27 W10 68.3(12) . .
W11 O27 W10 95.6(9) . .
P1 O27 W12 118.3(12) . .
O28 O27 W12 129.6(15) . .
O31 O27 W12 123.2(14) . .
W11 O27 W12 93.9(8) . .
W10 O27 W12 92.1(9) . .
P1 O28 O27 59.9(12) . .
P1 O28 O9 57.9(12) . .
O27 O28 O9 97.3(17) . .
P1 O28 O10 60.2(14) . .
O27 O28 O10 95.0(18) . .
O9 O28 O10 96.6(18) . .
P1 O28 W11 125.2(15) . .
O27 O28 W11 65.2(12) . .
O9 O28 W11 133.3(15) . .
O10 O28 W11 126.5(16) . .
P1 O28 W6 125.0(14) . .
O27 O28 W6 130.8(15) . .
O9 O28 W6 67.1(11) . .
O10 O28 W6 131.7(17) . .
W11 O28 W6 91.3(8) . .
P1 O28 W7 123.8(13) . .
O27 O28 W7 129.3(15) . .
O9 O28 W7 128.7(16) . .
O10 O28 W7 63.7(14) . .
W11 O28 W7 90.4(8) . .
W6 O28 W7 90.8(8) . .
P1 O31 O32 54.7(13) . .
P1 O31 O27 55.4(11) . .
O32 O31 O27 95.4(17) . .
P1 O31 W9 129.5(15) . .
O32 O31 W9 74.8(13) . .
O27 O31 W9 141.6(15) . .
P1 O31 W10 123.3(13) . .
O32 O31 W10 138.2(17) . .
O27 O31 W10 67.9(12) . .
W9 O31 W10 94.6(9) . .
P1 O32 O31 62.4(14) . .
P1 O32 O1 61.9(13) . .
O31 O32 O1 104.5(19) . .
P1 O32 O6 59.5(12) . .
O31 O32 O6 97.7(19) . .
O1 O32 O6 94.1(17) . .
P1 O32 W9 130.3(16) . .
O31 O32 W9 68.0(13) . .
O1 O32 W9 132.9(16) . .
O6 O32 W9 132.4(17) . .
W7 O35 W6 141.4(11) . .
W2 O37 W6 138.0(14) . .
W1 O44 Cu2 132.4(9) . 1_665
W2 O3 W3 122.7(17) . .
W3 O4 W1 123.2(17) . .
W7 O11 W1 122.1(18) . .
W7 O12 W8 120.5(17) . .
W8 O13 W1 123.0(16) . .
W10 O19 W11 157.4(19) . .
W12 O23 W5 149(2) . .
W12 O24 O25 59.9(15) . .
W12 O24 W4 148(2) . .
O25 O24 W4 140(2) . .
W12 O25 O24 56.8(14) . .
W12 O25 W10 138(2) . .
O24 O25 W10 142(2) . .
W4 O39 W5 157(2) . .
W3 O3' W2 155(2) . .
W1 O4' W3 144.2(16) . .
W1 O11' W7 148.3(18) . .
W8 O12' W7 156.3(19) . .
W1 O13' W8 144.4(17) . .
W11 O19' W10 121.8(17) . .
W5 O23' W12 126.0(16) . .
W4 O24' W12 125.5(18) . .
W10 O25' W12 129.6(17) . .
W5 O39' W4 123.3(17) . .
O32 P1 O28 177.3(15) . .
O32 P1 O31 62.9(14) . .
O28 P1 O31 114.7(14) . .
O32 P1 O9 114.3(15) . .
O28 P1 O9 68.2(14) . .
O31 P1 O9 176.5(14) . .
O32 P1 O27 112.9(16) . .
O28 P1 O27 66.7(14) . .
O31 P1 O27 71.9(14) . .
O9 P1 O27 108.1(14) . .
O32 P1 O6 72.0(14) . .
O28 P1 O6 110.3(13) . .
O31 P1 O6 105.6(13) . .
O9 P1 O6 71.2(13) . .
O27 P1 O6 75.9(13) . .
O32 P1 O10 109.5(16) . .
O28 P1 O10 68.3(14) . .
O31 P1 O10 75.4(14) . .
O9 P1 O10 107.8(14) . .
O27 P1 O10 103.6(13) . .
O6 P1 O10 178.5(15) . .
O32 P1 O1 68.8(15) . .
O28 P1 O1 111.6(15) . .
O31 P1 O1 109.5(13) . .
O9 P1 O1 70.6(13) . .
O27 P1 O1 178.2(15) . .
O6 P1 O1 104.6(13) . .
O10 P1 O1 75.9(13) . .
O44 W1 O4' 109.1(12) . .
O44 W1 O13' 110.0(12) . .
O4' W1 O13' 74.5(16) . .
O44 W1 O11' 109.3(13) . .
O4' W1 O11' 141.6(16) . .
O13' W1 O11' 93.0(13) . .
O44 W1 O2 100.4(9) . .
O4' W1 O2 92.8(11) . .
O13' W1 O2 149.5(13) . .
O11' W1 O2 79.8(12) . .
O44 W1 O4 92.6(11) . .
O4' W1 O4 21.1(12) . .
O13' W1 O4 92.3(16) . .
O11' W1 O4 154.1(14) . .
O2 W1 O4 82.9(12) . .
O44 W1 O11 91.3(11) . .
O4' W1 O11 158.1(15) . .
O13' W1 O11 91.4(15) . .
O11' W1 O11 19.9(10) . .
O2 W1 O11 91.2(11) . .
O4 W1 O11 173.4(13) . .
O44 W1 O13 92.8(11) . .
O4' W1 O13 91.9(15) . .
O13' W1 O13 21.4(12) . .
O11' W1 O13 86.9(13) . .
O2 W1 O13 163.7(12) . .
O4 W1 O13 106.2(15) . .
O11 W1 O13 78.9(14) . .
O44 W1 O1 156.4(8) . .
O4' W1 O1 57.6(11) . .
O13' W1 O1 86.4(13) . .
O11' W1 O1 86.0(12) . .
O2 W1 O1 63.7(9) . .
O4 W1 O1 69.1(10) . .
O11 W1 O1 105.7(11) . .
O13 W1 O1 106.4(12) . .
O44 W1 O10 155.5(9) . .
O4' W1 O10 89.0(14) . .
O13' W1 O10 58.0(11) . .
O11' W1 O10 54.7(13) . .
O2 W1 O10 94.9(10) . .
O4 W1 O10 108.4(13) . .
O11 W1 O10 69.2(13) . .
O13 W1 O10 69.6(10) . .
O1 W1 O10 48.1(9) . .
O43 W2 O37 102.7(12) . .
O43 W2 O3' 111.8(13) . .
O37 W2 O3' 145.4(13) . .
O43 W2 O2 101.6(11) . .
O37 W2 O2 89.8(9) . .
O3' W2 O2 85.9(11) . .
O43 W2 O7 102.2(10) . .
O37 W2 O7 88.5(8) . .
O3' W2 O7 82.0(12) . .
O2 W2 O7 155.8(10) . .
O43 W2 O3 90.7(14) . .
O37 W2 O3 166.6(14) . .
O3' W2 O3 21.2(11) . .
O2 W2 O3 87.7(11) . .
O7 W2 O3 88.4(11) . .
O43 W2 O1 155.9(9) . .
O37 W2 O1 96.7(10) . .
O3' W2 O1 50.9(12) . .
O2 W2 O1 64.0(9) . .
O7 W2 O1 92.3(9) . .
O3 W2 O1 70.4(12) . .
O43 W2 O9 160.3(9) . .
O37 W2 O9 63.8(9) . .
O3' W2 O9 82.1(12) . .
O2 W2 O9 92.9(10) . .
O7 W2 O9 64.8(8) . .
O3 W2 O9 103.1(12) . .
O1 W2 O9 43.7(7) . .
O42 W3 O3' 111.3(14) . .
O42 W3 O5 103.9(10) . .
O3' W3 O5 86.9(13) . .
O42 W3 O15 104.0(9) . .
O3' W3 O15 144.7(13) . .
O5 W3 O15 84.9(9) . .
O42 W3 O4' 108.6(13) . .
O3' W3 O4' 88.6(13) . .
O5 W3 O4' 146.5(12) . .
O15 W3 O4' 79.8(10) . .
O42 W3 O4 89.7(13) . .
O3' W3 O4 84.8(15) . .
O5 W3 O4 165.9(12) . .
O15 W3 O4 95.3(12) . .
O4' W3 O4 22.0(10) . .
O42 W3 O3 91.7(12) . .
O3' W3 O3 19.8(12) . .
O5 W3 O3 94.5(12) . .
O15 W3 O3 164.0(11) . .
O4' W3 O3 92.4(12) . .
O4 W3 O3 81.5(14) . .
O42 W3 O1 156.4(11) . .
O3' W3 O1 53.4(13) . .
O5 W3 O1 93.8(9) . .
O15 W3 O1 92.9(8) . .
O4' W3 O1 57.9(11) . .
O4 W3 O1 72.1(11) . .
O3 W3 O1 71.2(11) . .
O39 W4 O41 114.3(14) . .
O39 W4 O16 144.3(13) . .
O41 W4 O16 101.2(10) . .
O39 W4 O5 81.5(14) . .
O41 W4 O5 102.5(12) . .
O16 W4 O5 88.1(9) . .
O39 W4 O24' 86.6(14) . .
O41 W4 O24' 91.8(15) . .
O16 W4 O24' 95.8(11) . .
O5 W4 O24' 164.2(13) . .
O39 W4 O24 87.5(15) . .
O41 W4 O24 113.1(15) . .
O16 W4 O24 81.2(12) . .
O5 W4 O24 144.1(12) . .
O24' W4 O24 23.9(10) . .
O39 W4 O39' 20.2(13) . .
O41 W4 O39' 94.4(13) . .
O16 W4 O39' 164.4(11) . .
O5 W4 O39' 88.5(11) . .
O24' W4 O39' 83.6(12) . .
O24 W4 O39' 92.7(13) . .
O39 W4 O6 52.6(13) . .
O41 W4 O6 158.2(10) . .
O16 W4 O6 94.4(8) . .
O5 W4 O6 93.0(10) . .
O24' W4 O6 71.5(12) . .
O24 W4 O6 54.3(13) . .
O39' W4 O6 70.5(11) . .
O40 W5 O8 100.4(10) . .
O40 W5 O7 102.5(9) . .
O8 W5 O7 87.9(8) . .
O40 W5 O23 112.6(12) . .
O8 W5 O23 78.8(13) . .
O7 W5 O23 144.1(11) . .
O40 W5 O39' 93.0(12) . .
O8 W5 O39' 166.3(12) . .
O7 W5 O39' 92.0(11) . .
O23 W5 O39' 93.5(14) . .
O40 W5 O23' 92.7(12) . .
O8 W5 O23' 91.3(11) . .
O7 W5 O23' 164.7(11) . .
O23 W5 O23' 22.0(10) . .
O39' W5 O23' 85.3(13) . .
O40 W5 O39 115.5(12) . .
O8 W5 O39 144.0(12) . .
O7 W5 O39 86.8(11) . .
O23 W5 O39 84.9(14) . .
O39' W5 O39 22.5(9) . .
O23' W5 O39 84.9(12) . .
O40 W5 O6 156.9(10) . .
O8 W5 O6 95.6(9) . .
O7 W5 O6 94.5(8) . .
O23 W5 O6 54.5(12) . .
O39' W5 O6 70.7(11) . .
O23' W5 O6 70.4(11) . .
O39 W5 O6 49.4(11) . .
O40 W5 O9 159.2(10) . .
O8 W5 O9 63.9(8) . .
O7 W5 O9 65.1(8) . .
O23 W5 O9 79.1(12) . .
O39' W5 O9 103.6(11) . .
O23' W5 O9 100.9(12) . .
O39 W5 O9 81.6(11) . .
O6 W5 O9 43.8(8) . .
O38 W6 O21 102.7(10) . .
O38 W6 O37 101.2(11) . .
O21 W6 O37 155.6(10) . .
O38 W6 O8 103.9(11) . .
O21 W6 O8 90.5(8) . .
O37 W6 O8 88.4(8) . .
O38 W6 O35 100.0(10) . .
O21 W6 O35 85.8(8) . .
O37 W6 O35 85.4(9) . .
O8 W6 O35 156.0(10) . .
O38 W6 O9 162.2(11) . .
O21 W6 O9 92.0(9) . .
O37 W6 O9 65.5(10) . .
O8 W6 O9 65.5(9) . .
O35 W6 O9 90.9(9) . .
O38 W6 O28 157.4(11) . .
O21 W6 O28 62.7(8) . .
O37 W6 O28 93.0(10) . .
O8 W6 O28 93.8(9) . .
O35 W6 O28 63.5(8) . .
O9 W6 O28 40.1(8) . .
O36 W7 O35 99.4(12) . .
O36 W7 O11' 110.6(14) . .
O35 W7 O11' 83.8(11) . .
O36 W7 O20 102.9(10) . .
O35 W7 O20 87.6(8) . .
O11' W7 O20 146.3(12) . .
O36 W7 O12 92.3(15) . .
O35 W7 O12 168.4(13) . .
O11' W7 O12 92.2(13) . .
O20 W7 O12 89.7(11) . .
O36 W7 O11 91.3(14) . .
O35 W7 O11 95.8(12) . .
O11' W7 O11 21.3(11) . .
O20 W7 O11 164.7(13) . .
O12 W7 O11 83.9(14) . .
O36 W7 O12' 117.4(14) . .
O35 W7 O12' 143.1(12) . .
O11' W7 O12' 85.9(12) . .
O20 W7 O12' 81.6(10) . .
O12 W7 O12' 25.4(11) . .
O11 W7 O12' 86.8(14) . .
O36 W7 O10 160.5(11) . .
O35 W7 O10 94.6(9) . .
O11' W7 O10 57.3(13) . .
O20 W7 O10 91.2(9) . .
O12 W7 O10 74.1(13) . .
O11 W7 O10 73.7(13) . .
O12' W7 O10 50.7(12) . .
O36 W7 O28 157.6(11) . .
O35 W7 O28 63.8(8) . .
O11' W7 O28 83.4(13) . .
O20 W7 O28 63.7(8) . .
O12 W7 O28 105.0(13) . .
O11 W7 O28 104.5(12) . .
O12' W7 O28 79.9(12) . .
O10 W7 O28 41.9(8) . .
O12' W8 O34 114.1(14) . .
O12' W8 O18 84.7(14) . .
O34 W8 O18 103.9(10) . .
O12' W8 O13' 89.6(14) . .
O34 W8 O13' 109.5(12) . .
O18 W8 O13' 145.4(12) . .
O12' W8 O14 143.1(13) . .
O34 W8 O14 102.9(10) . .
O18 W8 O14 88.1(10) . .
O13' W8 O14 76.2(12) . .
O12' W8 O13 86.3(15) . .
O34 W8 O13 90.4(12) . .
O18 W8 O13 165.3(13) . .
O13' W8 O13 22.8(10) . .
O14 W8 O13 92.1(12) . .
O12' W8 O12 21.3(12) . .
O34 W8 O12 93.4(11) . .
O18 W8 O12 94.8(12) . .
O13' W8 O12 91.9(13) . .
O14 W8 O12 162.3(11) . .
O13 W8 O12 80.6(14) . .
O12' W8 O10 51.0(14) . .
O34 W8 O10 157.3(11) . .
O18 W8 O10 92.4(10) . .
O13' W8 O10 58.6(11) . .
O14 W8 O10 93.3(11) . .
O13 W8 O10 72.9(12) . .
O12 W8 O10 69.1(12) . .
O33 W9 O14 104.3(13) . .
O33 W9 O15 103.1(14) . .
O14 W9 O15 89.9(8) . .
O33 W9 O17 101.2(15) . .
O14 W9 O17 88.9(9) . .
O15 W9 O17 155.2(11) . .
O33 W9 O16 101.3(12) . .
O14 W9 O16 154.3(10) . .
O15 W9 O16 86.4(8) . .
O17 W9 O16 84.1(8) . .
O33 W9 O31 160.5(16) . .
O14 W9 O31 65.3(10) . .
O15 W9 O31 93.7(9) . .
O17 W9 O31 63.5(11) . .
O16 W9 O31 89.6(8) . .
O33 W9 O32 162.1(15) . .
O14 W9 O32 89.2(10) . .
O15 W9 O32 64.7(9) . .
O17 W9 O32 90.6(11) . .
O16 W9 O32 66.2(9) . .
O31 W9 O32 37.2(9) . .
O30 W10 O19 112.5(14) . .
O30 W10 O17 102.7(11) . .
O19 W10 O17 144.7(14) . .
O30 W10 O18 103.1(11) . .
O19 W10 O18 81.2(14) . .
O17 W10 O18 88.7(10) . .
O30 W10 O25' 94.1(12) . .
O19 W10 O25' 83.4(14) . .
O17 W10 O25' 96.9(12) . .
O18 W10 O25' 160.3(13) . .
O30 W10 O25 111.4(13) . .
O19 W10 O25 91.0(15) . .
O17 W10 O25 78.2(12) . .
O18 W10 O25 144.9(12) . .
O25' W10 O25 23.1(10) . .
O30 W10 O19' 93.9(11) . .
O19 W10 O19' 18.8(12) . .
O17 W10 O19' 163.4(12) . .
O18 W10 O19' 87.1(12) . .
O25' W10 O19' 82.2(12) . .
O25 W10 O19' 96.3(13) . .
O30 W10 O27 156.7(9) . .
O19 W10 O27 50.6(13) . .
O17 W10 O27 96.1(10) . .
O18 W10 O27 90.7(10) . .
O25' W10 O27 69.9(11) . .
O25 W10 O27 59.2(12) . .
O19' W10 O27 67.9(10) . .
O30 W10 O31 159.5(9) . .
O19 W10 O31 83.8(13) . .
O17 W10 O31 61.3(10) . .
O18 W10 O31 65.8(8) . .
O25' W10 O31 100.3(12) . .
O25 W10 O31 79.5(12) . .
O19' W10 O31 102.4(10) . .
O27 W10 O31 43.8(8) . .
O29 W11 O20 101.7(11) . .
O29 W11 O21 102.1(11) . .
O20 W11 O21 88.1(8) . .
O29 W11 O19' 91.7(14) . .
O20 W11 O19' 91.1(11) . .
O21 W11 O19' 166.1(12) . .
O29 W11 O22 102.4(13) . .
O20 W11 O22 155.7(11) . .
O21 W11 O22 84.2(8) . .
O19' W11 O22 91.0(11) . .
O29 W11 O19 115.5(14) . .
O20 W11 O19 86.2(11) . .
O21 W11 O19 142.4(12) . .
O19' W11 O19 23.8(11) . .
O22 W11 O19 86.0(11) . .
O29 W11 O27 160.6(13) . .
O20 W11 O27 92.4(8) . .
O21 W11 O27 91.6(9) . .
O19' W11 O27 74.6(13) . .
O22 W11 O27 64.9(10) . .
O19 W11 O27 51.7(12) . .
O29 W11 O28 158.9(12) . .
O20 W11 O28 64.8(8) . .
O21 W11 O28 63.0(8) . .
O19' W11 O28 104.3(12) . .
O22 W11 O28 91.2(11) . .
O19 W11 O28 81.1(12) . .
O27 W11 O28 40.5(9) . .
O26 W12 O23 113.8(12) . .
O26 W12 O24 109.8(13) . .
O23 W12 O24 93.5(16) . .
O26 W12 O25 107.9(13) . .
O23 W12 O25 137.3(16) . .
O24 W12 O25 63.4(17) . .
O26 W12 O22 103.3(10) . .
O23 W12 O22 81.5(13) . .
O24 W12 O22 145.6(14) . .
O25 W12 O22 97.8(13) . .
O26 W12 O23' 94.5(11) . .
O23 W12 O23' 21.8(12) . .
O24 W12 O23' 91.1(14) . .
O25 W12 O23' 150.3(15) . .
O22 W12 O23' 95.7(11) . .
O26 W12 O25' 94.2(11) . .
O23 W12 O25' 150.5(15) . .
O24 W12 O25' 84.9(15) . .
O25 W12 O25' 22.8(11) . .
O22 W12 O25' 83.3(11) . .
O23' W12 O25' 171.2(14) . .
O26 W12 O24' 92.1(11) . .
O23 W12 O24' 89.3(14) . .
O24 W12 O24' 21.9(11) . .
O25 W12 O24' 80.4(14) . .
O22 W12 O24' 164.3(12) . .
O23' W12 O24' 79.5(12) . .
O25' W12 O24' 99.1(13) . .
O26 W12 O6 155.7(9) . .
O23 W12 O6 55.6(12) . .
O24 W12 O6 54.3(13) . .
O25 W12 O6 82.5(13) . .
O22 W12 O6 96.8(10) . .
O23' W12 O6 69.7(11) . .
O25' W12 O6 101.6(11) . .
O24' W12 O6 67.5(10) . .
O26 W12 O27 156.9(9) . .
O23 W12 O27 83.0(13) . .
O24 W12 O27 83.5(13) . .
O25 W12 O27 60.3(13) . .
O22 W12 O27 62.1(9) . .
O23' W12 O27 104.3(12) . .
O25' W12 O27 67.5(11) . .
O24' W12 O27 104.3(11) . .
O6 W12 O27 47.1(8) . .
N24 N23 C31 102(2) . .
N22 C31 N23 114(2) . .
N22 C31 H31A 122.8 . .
N23 C31 H31A 122.8 . .
N23 N24 C32 114(2) . .
N23 N24 C6' 108(3) . .
C32 N24 C6' 131(3) . .
N23 N24 C6 122(3) . .
C32 N24 C6 118(3) . .
C6' N24 C6 50(3) . .
N24 C32 N22 106(3) . .
N24 C32 H32A 127.0 . .
N22 C32 H32A 127.0 . .
C31 N22 C32 104(2) . .
C31 N22 Cu1 129.4(16) . 2_566
C32 N22 Cu1 126.4(18) . 2_566

loop_
_geom_bond_atom_site_label_1
_geom_bond_atom_site_label_2
_geom_bond_distance
_geom_bond_site_symmetry_2
C1 N1 1.34(3) .
C1 N2 1.34(3) .
C1 H1 0.9300 .
C2 N1 1.31(3) .
C2 N3 1.33(3) .
C2 H2 0.9300 .
C3 N2 1.48(3) .
C3 C4 1.47(4) .
C3 H3A 0.9700 .
C3 H3B 0.9700 .
C4 C5 1.46(5) .
C4 C5' 1.62(6) .
C4 H4AA 0.9700 .
C4 H4AB 0.9700 .
C4 H4BC 0.9700 .
C4 H4BD 0.9701 .
C5 C6 1.53(7) .
C5 H5A 0.9700 .
C5 H5B 0.9700 .
C5' C6' 1.48(7) .
C5' H5'A 0.9700 .
C5' H5'B 0.9700 .
C6 N24 1.72(5) .
C6 H6A 0.9700 .
C6 H6B 0.9700 .
C6' N24 1.52(5) .
C6' H6'A 0.9700 .
C6' H6'B 0.9700 .
C7 N5 1.30(3) .
C7 N4 1.35(3) .
C7 H7 0.9300 .
C8 N6 1.33(3) .
C8 N4 1.36(3) .
C8 H8 0.9300 .
C9 N5 1.48(3) .
C9 C10 1.52(4) .
C9 H9A 0.9700 .
C9 H9B 0.9700 .
C10 C11 1.57(4) .
C10 H10A 0.9700 .
C10 H10B 0.9700 .
C11 C12 1.50(3) .
C11 H11A 0.9700 .
C11 H11B 0.9700 .
C12 N7 1.49(3) .
C12 H12A 0.9700 .
C12 H12B 0.9700 .
C13 N8 1.32(3) .
C13 N9 1.37(3) .
C13 H13 0.9300 .
C14 N7 1.31(3) .
C14 N9 1.35(3) .
C14 H14 0.9300 .
C17 N11 1.42(5) .
C17 C18 1.44(6) .
C17 H17A 0.9700 .
C17 H17B 0.9700 .
C17 H18C 1.3677 .
C17' C18 1.44(9) .
C17' N11 1.49(7) .
C17' H17C 0.9700 .
C17' H17D 0.9700 .
C18 C19 1.46(4) .
C18 H18A 0.9700 .
C18 H18B 0.9700 .
C18 H18C 0.9701 .
C18 H18D 0.9701 .
C19 C20 1.40(4) .
C19 H19A 0.9700 .
C19 H19B 0.9700 .
C20 N13 1.51(3) .
C20 H20A 0.9700 .
C20 H20B 0.9700 .
C21 N15 1.29(3) .
C21 N14 1.33(3) .
C21 H21 0.9300 .
C22 N15 1.34(3) .
C22 N13 1.34(3) .
C22 H22 0.9300 .
C25 C26 1.20(6) .
C25 N17 1.73(9) .
C25 H25A 0.9700 .
C25 H25B 0.9700 .
C25 H26D 0.9904 .
C25' C26 1.30(7) .
C25' N17 1.39(7) .
C25' H25C 0.9700 .
C25' H25D 0.9700 .
C26 C27 1.52(4) .
C26 H26A 0.9700 .
C26 H26B 0.9700 .
C26 H26C 0.9700 .
C26 H26D 0.9700 .
C27 C28 1.36(5) .
C27 H27A 0.9700 .
C27 H27B 0.9700 .
C28 N19 1.49(4) .
C28 H28A 0.9700 .
C28 H28B 0.9700 .
C29 N21 1.33(3) .
C29 N20 1.38(3) .
C29 H29 0.9300 .
C30 N19 1.33(4) .
C30 N21 1.34(4) .
C30 H30 0.9300 .
N1 Cu2 2.032(19) .
N2 N3 1.31(3) .
N4 Cu1 2.010(17) .
N5 N6 1.34(3) .
N7 N8 1.34(3) .
N9 Cu2 1.983(19) 2_656
N10 C15 1.4200 .
N10 C16 1.4200 .
N10 Cu1 1.956(12) .
C15 N11 1.4200 .
C15 H15 0.9300 .
N11 N12 1.4200 .
N12 C16 1.4200 .
C16 H16 0.9300 .
N13 N14 1.30(3) .
N15 Cu2 2.06(2) 2_655
N16 C24 1.4200 .
N16 C23 1.4200 .
N16 Cu1 1.929(14) .
C23 N17 1.4200 .
C23 H23 0.9300 .
N17 N18 1.4200 .
N18 C24 1.4200 .
C24 H24 0.9300 .
N19 N20 1.27(3) .
N21 Cu2 2.02(2) 2_565
Cl1 Cu2 2.603(7) .
Cl1 Cu1 2.605(7) .
Cu1 N22 1.999(18) 2_566
Cu1 O26 2.647(17) .
Cu2 N9 1.983(19) 2_656
Cu2 N21 2.02(2) 2_565
Cu2 N15 2.056(19) 2_655
Cu2 O44 2.589(17) 1_445
O1 P1 1.64(2) .
O1 O32 1.73(4) .
O1 O9 1.84(3) .
O1 W3 2.36(2) .
O1 W2 2.44(3) .
O1 W1 2.45(2) .
O2 W2 1.896(17) .
O2 W1 1.901(18) .
O5 W4 1.88(2) .
O5 W3 1.892(19) .
O6 P1 1.62(2) .
O6 O32 1.79(3) .
O6 O9 1.84(4) .
O6 W4 2.38(2) .
O6 W5 2.43(2) .
O6 W12 2.45(3) .
O7 W5 1.884(18) .
O7 W2 1.917(16) .
O8 W5 1.87(2) .
O8 W6 1.91(2) .
O9 P1 1.54(2) .
O9 O28 1.69(4) .
O9 W6 2.42(2) .
O9 W2 2.50(3) .
O9 W5 2.51(2) .
O10 P1 1.63(3) .
O10 O28 1.75(3) .
O10 W7 2.34(4) .
O10 W8 2.41(3) .
O10 W1 2.48(3) .
O14 W9 1.89(3) .
O14 W8 1.90(3) .
O15 W9 1.88(2) .
O15 W3 1.90(2) .
O16 W4 1.87(2) .
O16 W9 1.925(18) .
O17 W10 1.89(3) .
O17 W9 1.89(2) .
O18 W8 1.881(17) .
O18 W10 1.889(18) .
O20 W11 1.862(17) .
O20 W7 1.925(17) .
O21 W11 1.884(19) .
O21 W6 1.898(18) .
O22 W12 1.89(2) .
O22 W11 1.897(18) .
O26 W12 1.701(15) .
O27 P1 1.59(3) .
O27 O28 1.68(4) .
O27 O31 1.83(3) .
O27 W11 2.36(2) .
O27 W10 2.45(3) .
O27 W12 2.49(2) .
O28 P1 1.47(2) .
O28 W11 2.50(3) .
O28 W6 2.50(2) .
O28 W7 2.52(2) .
O29 W11 1.685(19) .
O30 W10 1.674(17) .
O31 P1 1.53(2) .
O31 O32 1.54(4) .
O31 W9 2.36(2) .
O31 W10 2.46(3) .
O32 P1 1.41(3) .
O32 W9 2.46(3) .
O33 W9 1.649(19) .
O34 W8 1.674(17) .
O35 W7 1.864(19) .
O35 W6 1.924(17) .
O36 W7 1.658(19) .
O37 W2 1.88(2) .
O37 W6 1.902(19) .
O38 W6 1.653(19) .
O40 W5 1.668(18) .
O41 W4 1.677(19) .
O42 W3 1.668(18) .
O43 W2 1.648(19) .
O44 W1 1.696(16) .
O44 Cu2 2.589(17) 1_665
O3 W2 2.00(4) .
O3 W3 2.07(4) .
O4 W3 1.98(3) .
O4 W1 2.05(3) .
O11 W7 1.98(3) .
O11 W1 2.08(4) .
O12 W7 1.93(3) .
O12 W8 2.15(4) .
O13 W8 1.97(3) .
O13 W1 2.08(3) .
O19 W10 1.72(4) .
O19 W11 1.91(4) .
O23 W12 1.74(4) .
O23 W5 1.96(3) .
O24 W12 1.75(3) .
O24 O25 1.87(5) .
O24 W4 1.96(3) .
O25 W12 1.80(3) .
O25 W10 2.00(3) .
O39 W4 1.61(4) .
O39 W5 2.02(4) .
O3' W3 1.76(3) .
O3' W2 1.89(3) .
O4' W1 1.76(3) .
O4' W3 1.96(3) .
O11' W1 1.82(3) .
O11' W7 1.87(3) .
O12' W8 1.64(3) .
O12' W7 1.98(3) .
O13' W1 1.82(3) .
O13' W8 1.92(3) .
O19' W11 1.89(3) .
O19' W10 2.19(3) .
O23' W5 1.99(3) .
O23' W12 2.00(3) .
O24' W4 1.92(3) .
O24' W12 2.09(3) .
O25' W10 1.91(3) .
O25' W12 2.02(3) .
O39' W5 1.98(3) .
O39' W4 2.06(3) .
N23 N24 1.32(3) .
N23 C31 1.33(3) .
C31 N22 1.33(3) .
C31 H31A 0.9300 .
N24 C32 1.32(4) .
C32 N22 1.38(3) .
C32 H32A 0.9300 .
N22 Cu1 1.999(18) 2_566

loop_
_geom_torsion_atom_site_label_1
_geom_torsion_atom_site_label_2
_geom_torsion_atom_site_label_3
_geom_torsion_atom_site_label_4
_geom_torsion
_geom_torsion_site_symmetry_1
_geom_torsion_site_symmetry_4
N2 C3 C4 C5 -167(3) . .
N2 C3 C4 C5' 169(3) . .
C3 C4 C5 C6 -78(5) . .
C5' C4 C5 C6 -33(4) . .
C5 C4 C5' C6' 17(4) . .
C3 C4 C5' C6' 162(4) . .
C4 C5 C6 N24 174(3) . .
C4 C5' C6' N24 167(3) . .
N5 C9 C10 C11 -179(2) . .
C9 C10 C11 C12 -176(2) . .
C10 C11 C12 N7 177(2) . .
N11 C17 C18 C17' -56(5) . .
N11 C17 C18 C19 -164(4) . .
N11 C17' C18 C17 50(5) . .
N11 C17' C18 C19 147(4) . .
C17 C18 C19 C20 -145(5) . .
C17' C18 C19 C20 163(5) . .
C18 C19 C20 N13 176(3) . .
N17 C25 C26 C25' 39(5) . .
N17 C25 C26 C27 161(3) . .
N17 C25' C26 C25 -58(7) . .
N17 C25' C26 C27 -154(5) . .
C25 C26 C27 C28 -178(7) . .
C25' C26 C27 C28 -109(7) . .
C26 C27 C28 N19 -175(3) . .
N3 C2 N1 C1 0(3) . .
N3 C2 N1 Cu2 176.9(17) . .
N2 C1 N1 C2 1(3) . .
N2 C1 N1 Cu2 -176.1(14) . .
N1 C1 N2 N3 -1(3) . .
N1 C1 N2 C3 -179(2) . .
C4 C3 N2 N3 -71(4) . .
C4 C3 N2 C1 106(3) . .
C1 N2 N3 C2 1(3) . .
C3 N2 N3 C2 179(2) . .
N1 C2 N3 N2 -1(3) . .
N5 C7 N4 C8 -4(3) . .
N5 C7 N4 Cu1 170.2(15) . .
N6 C8 N4 C7 2(4) . .
N6 C8 N4 Cu1 -172(2) . .
N4 C7 N5 N6 5(3) . .
N4 C7 N5 C9 -167(2) . .
C10 C9 N5 C7 -145(2) . .
C10 C9 N5 N6 43(3) . .
N4 C8 N6 N5 1(4) . .
C7 N5 N6 C8 -4(3) . .
C9 N5 N6 C8 169(2) . .
N9 C14 N7 N8 5(3) . .
N9 C14 N7 C12 170(2) . .
C11 C12 N7 C14 143(2) . .
C11 C12 N7 N8 -53(3) . .
N9 C13 N8 N7 3(4) . .
C14 N7 N8 C13 -5(3) . .
C12 N7 N8 C13 -171(2) . .
N7 C14 N9 C13 -2(3) . .
N7 C14 N9 Cu2 -176.7(15) . 2_656
N8 C13 N9 C14 -1(3) . .
N8 C13 N9 Cu2 174(2) . 2_656
C16 N10 C15 N11 0.0 . .
Cu1 N10 C15 N11 173.9(19) . .
N10 C15 N11 N12 0.0 . .
N10 C15 N11 C17 -156(3) . .
N10 C15 N11 C17' 148(7) . .
C18 C17 N11 N12 122(4) . .
C18 C17 N11 C15 -87(5) . .
C18 C17 N11 C17' 54(6) . .
C18 C17' N11 N12 179(4) . .
C18 C17' N11 C15 30(9) . .
C18 C17' N11 C17 -52(6) . .
C15 N11 N12 C16 0.0 . .
C17 N11 N12 C16 155(4) . .
C17' N11 N12 C16 -163(3) . .
N11 N12 C16 N10 0.0 . .
C15 N10 C16 N12 0.0 . .
Cu1 N10 C16 N12 -174.5(18) . .
N15 C22 N13 N14 0(4) . .
N15 C22 N13 C20 -172(3) . .
C19 C20 N13 N14 -72(4) . .
C19 C20 N13 C22 99(4) . .
C22 N13 N14 C21 2(4) . .
C20 N13 N14 C21 174(3) . .
N15 C21 N14 N13 -3(4) . .
N14 C21 N15 C22 3(4) . .
N14 C21 N15 Cu2 -172(2) . 2_655
N13 C22 N15 C21 -2(4) . .
N13 C22 N15 Cu2 173.0(19) . 2_655
C24 N16 C23 N17 0.0 . .
Cu1 N16 C23 N17 -175(2) . .
C26 C25' N17 N18 -93(6) . .
C26 C25' N17 C23 93(7) . .
C26 C25' N17 C25 45(6) . .
N16 C23 N17 C25' 174(6) . .
N16 C23 N17 N18 0.0 . .
N16 C23 N17 C25 -152(4) . .
C26 C25 N17 C25' -45(5) . .
C26 C25 N17 N18 21(10) . .
C26 C25 N17 C23 162(5) . .
C25' N17 N18 C24 -176(4) . .
C23 N17 N18 C24 0.0 . .
C25 N17 N18 C24 141(5) . .
N17 N18 C24 N16 0.0 . .
C23 N16 C24 N18 0.0 . .
Cu1 N16 C24 N18 175(2) . .
N21 C30 N19 N20 2(3) . .
N21 C30 N19 C28 -177(3) . .
C27 C28 N19 N20 38(5) . .
C27 C28 N19 C30 -143(4) . .
C30 N19 N20 C29 -3(3) . .
C28 N19 N20 C29 175(3) . .
N21 C29 N20 N19 4(4) . .
N20 C29 N21 C30 -3(3) . .
N20 C29 N21 Cu2 179.8(19) . 2_565
N19 C30 N21 C29 1(3) . .
N19 C30 N21 Cu2 178.4(16) . 2_565
C24 N16 Cu1 N10 59.9(18) . .
C23 N16 Cu1 N10 -126.3(19) . .
C24 N16 Cu1 N22 -123.8(17) . 2_566
C23 N16 Cu1 N22 50.0(19) . 2_566
C24 N16 Cu1 N4 125(6) . .
C23 N16 Cu1 N4 -61(7) . .
C24 N16 Cu1 Cl1 -32.2(17) . .
C23 N16 Cu1 Cl1 141.6(18) . .
C24 N16 Cu1 O26 147.8(17) . .
C23 N16 Cu1 O26 -38.4(18) . .
C15 N10 Cu1 N16 89.1(18) . .
C16 N10 Cu1 N16 -97.7(16) . .
C15 N10 Cu1 N22 -25(13) . 2_566
C16 N10 Cu1 N22 148(11) . 2_566
C15 N10 Cu1 N4 -83.7(16) . .
C16 N10 Cu1 N4 89.4(15) . .
C15 N10 Cu1 Cl1 -177.3(15) . .
C16 N10 Cu1 Cl1 -4.1(14) . .
C15 N10 Cu1 O26 -2.2(16) . .
C16 N10 Cu1 O26 171.0(14) . .
C7 N4 Cu1 N16 -174(6) . .
C8 N4 Cu1 N16 -2(8) . .
C7 N4 Cu1 N10 -109(2) . .
C8 N4 Cu1 N10 63(3) . .
C7 N4 Cu1 N22 74(2) . 2_566
C8 N4 Cu1 N22 -113(3) . 2_566
C7 N4 Cu1 Cl1 -17.0(19) . .
C8 N4 Cu1 Cl1 155(3) . .
C7 N4 Cu1 O26 163(2) . .
C8 N4 Cu1 O26 -25(3) . .
Cu2 Cl1 Cu1 N16 -68(8) . .
Cu2 Cl1 Cu1 N10 -156(8) . .
Cu2 Cl1 Cu1 N22 26(8) . 2_566
Cu2 Cl1 Cu1 N4 115(8) . .
Cu2 Cl1 Cu1 O26 113(8) . .
C2 N1 Cu2 N9 67(2) . 2_656
C1 N1 Cu2 N9 -117.2(19) . 2_656
C2 N1 Cu2 N21 -119(2) . 2_565
C1 N1 Cu2 N21 56.3(19) . 2_565
C2 N1 Cu2 N15 155(6) . 2_655
C1 N1 Cu2 N15 -30(8) . 2_655
C2 N1 Cu2 O44 155(2) . 1_445
C1 N1 Cu2 O44 -28.7(18) . 1_445
C2 N1 Cu2 Cl1 -27(2) . .
C1 N1 Cu2 Cl1 149.2(18) . .
Cu1 Cl1 Cu2 N9 -117(8) . 2_656
Cu1 Cl1 Cu2 N21 62(8) . 2_565
Cu1 Cl1 Cu2 N1 -28(8) . .
Cu1 Cl1 Cu2 N15 152(8) . 2_655
Cu1 Cl1 Cu2 O44 0(11) . 1_445
O32 O1 O9 P1 37.2(12) . .
W3 O1 O9 P1 105(2) . .
W2 O1 O9 P1 -177.6(13) . .
W1 O1 O9 P1 -99.7(17) . .
P1 O1 O9 O28 42.1(12) . .
O32 O1 O9 O28 79.3(17) . .
W3 O1 O9 O28 147(2) . .
W2 O1 O9 O28 -135.5(14) . .
W1 O1 O9 O28 -58(2) . .
P1 O1 O9 O6 -49.7(12) . .
O32 O1 O9 O6 -12.5(16) . .
W3 O1 O9 O6 55(2) . .
W2 O1 O9 O6 132.8(13) . .
W1 O1 O9 O6 -149.3(16) . .
P1 O1 O9 W6 111(2) . .
O32 O1 O9 W6 148(2) . .
W3 O1 O9 W6 -144.2(16) . .
W2 O1 O9 W6 -66.7(19) . .
W1 O1 O9 W6 11(3) . .
P1 O1 O9 W2 177.6(13) . .
O32 O1 O9 W2 -145.3(15) . .
W3 O1 O9 W2 -77.5(19) . .
W1 O1 O9 W2 77.9(16) . .
P1 O1 O9 W5 -109.1(17) . .
O32 O1 O9 W5 -71.9(19) . .
W3 O1 O9 W5 -4(3) . .
W2 O1 O9 W5 73.3(15) . .
W1 O1 O9 W5 151.2(12) . .
O32 O6 O9 P1 -38.2(12) . .
W4 O6 O9 P1 -102.8(19) . .
W5 O6 O9 P1 -179.6(13) . .
W12 O6 O9 P1 100.9(17) . .
P1 O6 O9 O28 -43.2(11) . .
O32 O6 O9 O28 -81.4(16) . .
W4 O6 O9 O28 -146.0(18) . .
W5 O6 O9 O28 137.2(13) . .
W12 O6 O9 O28 57.6(19) . .
P1 O6 O9 O1 50.3(11) . .
O32 O6 O9 O1 12.1(16) . .
W4 O6 O9 O1 -53(2) . .
W5 O6 O9 O1 -129.3(13) . .
W12 O6 O9 O1 151.2(15) . .
P1 O6 O9 W6 -111(2) . .
O32 O6 O9 W6 -149.6(18) . .
W4 O6 O9 W6 145.8(15) . .
W5 O6 O9 W6 69.0(17) . .
W12 O6 O9 W6 -11(3) . .
P1 O6 O9 W2 109.0(16) . .
O32 O6 O9 W2 70.8(19) . .
W4 O6 O9 W2 6(3) . .
W5 O6 O9 W2 -70.6(14) . .
W12 O6 O9 W2 -150.1(12) . .
P1 O6 O9 W5 179.6(13) . .
O32 O6 O9 W5 141.4(14) . .
W4 O6 O9 W5 76.8(18) . .
W12 O6 O9 W5 -79.5(14) . .
N16 Cu1 O26 W12 71.8(16) . .
N10 Cu1 O26 W12 160.3(16) . .
N22 Cu1 O26 W12 -21.3(15) 2_566 .
N4 Cu1 O26 W12 -111.2(15) . .
Cl1 Cu1 O26 W12 -109(4) . .
O31 O27 O28 P1 38.7(12) . .
W11 O27 O28 P1 179.3(12) . .
W10 O27 O28 P1 98(2) . .
W12 O27 O28 P1 -98.8(18) . .
P1 O27 O28 O9 46.1(12) . .
O31 O27 O28 O9 84.8(16) . .
W11 O27 O28 O9 -134.6(13) . .
W10 O27 O28 O9 144.2(19) . .
W12 O27 O28 O9 -53(2) . .
P1 O27 O28 O10 -51.2(14) . .
O31 O27 O28 O10 -12.5(18) . .
W11 O27 O28 O10 128.2(15) . .
W10 O27 O28 O10 47(3) . .
W12 O27 O28 O10 -149.9(17) . .
P1 O27 O28 W11 -179.3(12) . .
O31 O27 O28 W11 -140.7(14) . .
W10 O27 O28 W11 -81.2(19) . .
W12 O27 O28 W11 81.9(16) . .
P1 O27 O28 W6 112(2) . .
O31 O27 O28 W6 150.7(17) . .
W11 O27 O28 W6 -68.6(17) . .
W10 O27 O28 W6 -149.8(14) . .
W12 O27 O28 W6 13(3) . .
P1 O27 O28 W7 -111.0(18) . .
O31 O27 O28 W7 -72(2) . .
W11 O27 O28 W7 68.4(16) . .
W10 O27 O28 W7 -13(3) . .
W12 O27 O28 W7 150.3(12) . .
O1 O9 O28 P1 -44.1(12) . .
O6 O9 O28 P1 44.9(11) . .
W6 O9 O28 P1 178.8(13) . .
W2 O9 O28 P1 -105.2(18) . .
W5 O9 O28 P1 103.1(19) . .
P1 O9 O28 O27 -47.4(12) . .
O1 O9 O28 O27 -91.6(17) . .
O6 O9 O28 O27 -2.5(16) . .
W6 O9 O28 O27 131.4(14) . .
W2 O9 O28 O27 -152.6(16) . .
W5 O9 O28 O27 56(2) . .
P1 O9 O28 O10 48.5(14) . .
O1 O9 O28 O10 4(2) . .
O6 O9 O28 O10 93.4(18) . .
W6 O9 O28 O10 -132.7(16) . .
W2 O9 O28 O10 -57(2) . .
W5 O9 O28 O10 151.5(18) . .
P1 O9 O28 W11 -110(2) . .
O1 O9 O28 W11 -154.2(17) . .
O6 O9 O28 W11 -65(2) . .
W6 O9 O28 W11 68.7(17) . .
W2 O9 O28 W11 144.7(14) . .
W5 O9 O28 W11 -7(3) . .
P1 O9 O28 W6 -178.8(13) . .
O1 O9 O28 W6 137.0(14) . .
O6 O9 O28 W6 -133.9(13) . .
W2 O9 O28 W6 76.0(16) . .
W5 O9 O28 W6 -75.7(17) . .
P1 O9 O28 W7 109.9(17) . .
O1 O9 O28 W7 66(2) . .
O6 O9 O28 W7 154.7(15) . .
W6 O9 O28 W7 -71.3(15) . .
W2 O9 O28 W7 5(3) . .
W5 O9 O28 W7 -147.1(13) . .
W7 O10 O28 P1 177.2(14) . .
W8 O10 O28 P1 -100(3) . .
W1 O10 O28 P1 95(2) . .
P1 O10 O28 O27 51.0(13) . .
W7 O10 O28 O27 -131.8(15) . .
W8 O10 O28 O27 -49(3) . .
W1 O10 O28 O27 146(2) . .
P1 O10 O28 O9 -47.0(13) . .
W7 O10 O28 O9 130.2(15) . .
W8 O10 O28 O9 -146(2) . .
W1 O10 O28 O9 48(3) . .
P1 O10 O28 W11 113.7(19) . .
W7 O10 O28 W11 -69.1(16) . .
W8 O10 O28 W11 14(4) . .
W1 O10 O28 W11 -151.5(16) . .
P1 O10 O28 W6 -112(2) . .
W7 O10 O28 W6 65.2(18) . .
W8 O10 O28 W6 148.5(18) . .
W1 O10 O28 W6 -17(4) . .
P1 O10 O28 W7 -177.2(14) . .
W8 O10 O28 W7 83(2) . .
W1 O10 O28 W7 -82(2) . .
O28 O27 O31 P1 -39.1(12) . .
W11 O27 O31 P1 -107(2) . .
W10 O27 O31 P1 -180.0(12) . .
W12 O27 O31 P1 102.3(16) . .
P1 O27 O31 O32 -39.7(14) . .
O28 O27 O31 O32 -78.8(19) . .
W11 O27 O31 O32 -147(2) . .
W10 O27 O31 O32 140.4(16) . .
W12 O27 O31 O32 63(2) . .
P1 O27 O31 W9 -112(3) . .
O28 O27 O31 W9 -151(2) . .
W11 O27 O31 W9 141.0(19) . .
W10 O27 O31 W9 68(2) . .
W12 O27 O31 W9 -10(3) . .
P1 O27 O31 W10 180.0(12) . .
O28 O27 O31 W10 140.8(14) . .
W11 O27 O31 W10 73(2) . .
W12 O27 O31 W10 -77.7(15) . .
O27 O31 O32 P1 40.1(13) . .
W9 O31 O32 P1 -177.7(14) . .
W10 O31 O32 P1 103(2) . .
P1 O31 O32 O1 46.8(13) . .
O27 O31 O32 O1 86.9(19) . .
W9 O31 O32 O1 -130.9(16) . .
W10 O31 O32 O1 149.3(19) . .
P1 O31 O32 O6 -49.5(12) . .
O27 O31 O32 O6 -9.4(19) . .
W9 O31 O32 O6 132.8(15) . .
W10 O31 O32 O6 53(3) . .
P1 O31 O32 W9 177.7(14) . .
O27 O31 O32 W9 -142.2(15) . .
W10 O31 O32 W9 -80(2) . .
O9 O1 O32 P1 -39.1(12) . .
W3 O1 O32 P1 -176.6(13) . .
W2 O1 O32 P1 -94(2) . .
W1 O1 O32 P1 98.2(17) . .
P1 O1 O32 O31 -47.1(14) . .
O9 O1 O32 O31 -86.2(19) . .
W3 O1 O32 O31 136.3(17) . .
W2 O1 O32 O31 -141(2) . .
W1 O1 O32 O31 51(2) . .
P1 O1 O32 O6 52.0(12) . .
O9 O1 O32 O6 12.9(17) . .
W3 O1 O32 O6 -124.7(14) . .
W2 O1 O32 O6 -42(3) . .
W1 O1 O32 O6 150.2(16) . .
P1 O1 O32 W9 -120(2) . .
O9 O1 O32 W9 -159.4(19) . .
W3 O1 O32 W9 63.0(19) . .
W2 O1 O32 W9 145.6(16) . .
W1 O1 O32 W9 -22(3) . .
O9 O6 O32 P1 40.8(12) . .
W4 O6 O32 P1 -179.5(14) . .
W5 O6 O32 P1 98(2) . .
W12 O6 O32 P1 -95.2(19) . .
P1 O6 O32 O31 51.5(14) . .
O9 O6 O32 O31 92.3(18) . .
W4 O6 O32 O31 -128.0(16) . .
W5 O6 O32 O31 149.1(19) . .
W12 O6 O32 O31 -44(2) . .
P1 O6 O32 O1 -53.7(13) . .
O9 O6 O32 O1 -12.9(17) . .
W4 O6 O32 O1 126.8(15) . .
W5 O6 O32 O1 44(2) . .
W12 O6 O32 O1 -149.0(17) . .
P1 O6 O32 W9 119(2) . .
O9 O6 O32 W9 159.4(19) . .
W4 O6 O32 W9 -60.9(18) . .
W5 O6 O32 W9 -143.8(16) . .
W12 O6 O32 W9 23(3) . .
W4 O24 O25 W12 146(4) . .
W12 O24 O25 W10 -128(4) . .
W4 O24 O25 W10 19(7) . .
O31 O32 P1 O28 28(36) . .
O1 O32 P1 O28 -99(36) . .
O6 O32 P1 O28 147(36) . .
W9 O32 P1 O28 25(37) . .
O1 O32 P1 O31 -126.8(17) . .
O6 O32 P1 O31 119.0(17) . .
W9 O32 P1 O31 -2.8(17) . .
O31 O32 P1 O9 -177.7(15) . .
O1 O32 P1 O9 55.5(16) . .
O6 O32 P1 O9 -58.7(17) . .
W9 O32 P1 O9 179.5(17) . .
O31 O32 P1 O27 -53.5(17) . .
O1 O32 P1 O27 179.7(14) . .
O6 O32 P1 O27 65.4(16) . .
W9 O32 P1 O27 -56(2) . .
O31 O32 P1 O6 -119.0(17) . .
O1 O32 P1 O6 114.2(15) . .
W9 O32 P1 O6 -122(2) . .
O31 O32 P1 O10 61.3(17) . .
O1 O32 P1 O10 -65.5(16) . .
O6 O32 P1 O10 -179.7(15) . .
W9 O32 P1 O10 58(2) . .
O31 O32 P1 O1 126.8(17) . .
O6 O32 P1 O1 -114.2(15) . .
W9 O32 P1 O1 124(2) . .
O27 O28 P1 O32 -83(36) . .
O9 O28 P1 O32 155(36) . .
O10 O28 P1 O32 34(36) . .
W11 O28 P1 O32 -82(36) . .
W6 O28 P1 O32 156(35) . .
W7 O28 P1 O32 37(37) . .
O27 O28 P1 O31 -55.3(16) . .
O9 O28 P1 O31 -177.8(15) . .
O10 O28 P1 O31 61.2(17) . .
W11 O28 P1 O31 -54.6(19) . .
W6 O28 P1 O31 -176.4(14) . .
W7 O28 P1 O31 64(2) . .
O27 O28 P1 O9 122.5(15) . .
O10 O28 P1 O9 -121.0(16) . .
W11 O28 P1 O9 123.2(18) . .
W6 O28 P1 O9 1.3(14) . .
W7 O28 P1 O9 -117.9(19) . .
O9 O28 P1 O27 -122.5(15) . .
O10 O28 P1 O27 116.5(16) . .
W11 O28 P1 O27 0.7(13) . .
W6 O28 P1 O27 -121.1(19) . .
W7 O28 P1 O27 119.6(19) . .
O27 O28 P1 O6 63.8(16) . .
O9 O28 P1 O6 -58.7(16) . .
O10 O28 P1 O6 -179.7(15) . .
W11 O28 P1 O6 64.5(19) . .
W6 O28 P1 O6 -57(2) . .
W7 O28 P1 O6 -176.7(14) . .
O27 O28 P1 O10 -116.5(16) . .
O9 O28 P1 O10 121.0(16) . .
W11 O28 P1 O10 -115.8(19) . .
W6 O28 P1 O10 122(2) . .
W7 O28 P1 O10 3.0(15) . .
O27 O28 P1 O1 179.6(14) . .
O9 O28 P1 O1 57.1(15) . .
O10 O28 P1 O1 -63.9(16) . .
W11 O28 P1 O1 -179.7(13) . .
W6 O28 P1 O1 58.4(19) . .
W7 O28 P1 O1 -60.9(19) . .
O27 O31 P1 O32 -128.8(18) . .
W9 O31 P1 O32 2.9(17) . .
W10 O31 P1 O32 -129(2) . .
O32 O31 P1 O28 -178.6(18) . .
O27 O31 P1 O28 52.6(16) . .
W9 O31 P1 O28 -175.7(15) . .
W10 O31 P1 O28 52.5(19) . .
O32 O31 P1 O9 38(24) . .
O27 O31 P1 O9 -91(24) . .
W9 O31 P1 O9 41(25) . .
W10 O31 P1 O9 -91(24) . .
O32 O31 P1 O27 128.8(18) . .
W9 O31 P1 O27 132(2) . .
W10 O31 P1 O27 0.0(14) . .
O32 O31 P1 O6 59.8(17) . .
O27 O31 P1 O6 -69.1(14) . .
W9 O31 P1 O6 63(2) . .
W10 O31 P1 O6 -69.1(17) . .
O32 O31 P1 O10 -121.3(18) . .
O27 O31 P1 O10 109.9(15) . .
W9 O31 P1 O10 -118(2) . .
W10 O31 P1 O10 109.8(17) . .
O32 O31 P1 O1 -52.3(18) . .
O27 O31 P1 O1 178.8(14) . .
W9 O31 P1 O1 -49(2) . .
W10 O31 P1 O1 178.8(14) . .
O28 O9 P1 O32 -178.7(17) . .
O1 O9 P1 O32 -54.6(18) . .
O6 O9 P1 O32 59.2(17) . .
W6 O9 P1 O32 179.8(16) . .
W2 O9 P1 O32 -57(2) . .
W5 O9 P1 O32 59(2) . .
O1 O9 P1 O28 124.1(16) . .
O6 O9 P1 O28 -122.1(15) . .
W6 O9 P1 O28 -1.4(15) . .
W2 O9 P1 O28 121.4(18) . .
W5 O9 P1 O28 -122.6(18) . .
O28 O9 P1 O31 144(24) . .
O1 O9 P1 O31 -91(24) . .
O6 O9 P1 O31 22(24) . .
W6 O9 P1 O31 143(23) . .
W2 O9 P1 O31 -94(24) . .
W5 O9 P1 O31 22(25) . .
O28 O9 P1 O27 54.6(15) . .
O1 O9 P1 O27 178.7(15) . .
O6 O9 P1 O27 -67.5(14) . .
W6 O9 P1 O27 53.2(19) . .
W2 O9 P1 O27 176.0(14) . .
W5 O9 P1 O27 -68.0(17) . .
O28 O9 P1 O6 122.1(15) . .
O1 O9 P1 O6 -113.7(15) . .
W6 O9 P1 O6 120.7(19) . .
W2 O9 P1 O6 -116.4(17) . .
W5 O9 P1 O6 -0.5(14) . .
O28 O9 P1 O10 -56.8(16) . .
O1 O9 P1 O10 67.4(16) . .
O6 O9 P1 O10 -178.9(15) . .
W6 O9 P1 O10 -58(2) . .
W2 O9 P1 O10 64.7(18) . .
W5 O9 P1 O10 -179.4(15) . .
O28 O9 P1 O1 -124.1(16) . .
O6 O9 P1 O1 113.7(15) . .
W6 O9 P1 O1 -125.6(19) . .
W2 O9 P1 O1 -2.7(14) . .
W5 O9 P1 O1 113.3(17) . .
O28 O27 P1 O32 177.1(16) . .
O31 O27 P1 O32 48.9(16) . .
W11 O27 P1 O32 176.3(16) . .
W10 O27 P1 O32 48.9(19) . .
W12 O27 P1 O32 -62.9(19) . .
O31 O27 P1 O28 -128.2(15) . .
W11 O27 P1 O28 -0.8(15) . .
W10 O27 P1 O28 -128.2(17) . .
W12 O27 P1 O28 120.1(18) . .
O28 O27 P1 O31 128.2(15) . .
W11 O27 P1 O31 127.4(18) . .
W10 O27 P1 O31 0.0(13) . .
W12 O27 P1 O31 -111.7(17) . .
O28 O27 P1 O9 -55.5(15) . .
O31 O27 P1 O9 176.3(15) . .
W11 O27 P1 O9 -56.3(19) . .
W10 O27 P1 O9 176.4(13) . .
W12 O27 P1 O9 64.6(17) . .
O28 O27 P1 O6 -119.8(14) . .
O31 O27 P1 O6 112.0(14) . .
W11 O27 P1 O6 -120.6(18) . .
W10 O27 P1 O6 112.0(16) . .
W12 O27 P1 O6 0.2(13) . .
O28 O27 P1 O10 58.7(16) . .
O31 O27 P1 O10 -69.5(16) . .
W11 O27 P1 O10 57.9(19) . .
W10 O27 P1 O10 -69.4(17) . .
W12 O27 P1 O10 178.8(15) . .
O28 O27 P1 O1 -13(43) . .
O31 O27 P1 O1 -142(42) . .
W11 O27 P1 O1 -14(44) . .
W10 O27 P1 O1 -141(42) . .
W12 O27 P1 O1 107(42) . .
O9 O6 P1 O32 -124.6(17) . .
W4 O6 P1 O32 0.6(17) . .
W5 O6 P1 O32 -124.1(19) . .
W12 O6 P1 O32 120.0(18) . .
O32 O6 P1 O28 -178.4(17) . .
O9 O6 P1 O28 57.0(16) . .
W4 O6 P1 O28 -177.8(15) . .
W5 O6 P1 O28 57.4(19) . .
W12 O6 P1 O28 -58.4(18) . .
O32 O6 P1 O31 -54.0(17) . .
O9 O6 P1 O31 -178.6(15) . .
W4 O6 P1 O31 -53.4(19) . .
W5 O6 P1 O31 -178.1(14) . .
W12 O6 P1 O31 66.0(16) . .
O32 O6 P1 O9 124.6(17) . .
W4 O6 P1 O9 125.2(19) . .
W5 O6 P1 O9 0.5(14) . .
W12 O6 P1 O9 -115.3(16) . .
O32 O6 P1 O27 -120.3(17) . .
O9 O6 P1 O27 115.1(15) . .
W4 O6 P1 O27 -119.7(18) . .
W5 O6 P1 O27 115.6(17) . .
W12 O6 P1 O27 -0.2(13) . .
O32 O6 P1 O10 171(57) . .
O9 O6 P1 O10 46(57) . .
W4 O6 P1 O10 171(56) . .
W5 O6 P1 O10 47(58) . .
W12 O6 P1 O10 -69(57) . .
O32 O6 P1 O1 61.5(16) . .
O9 O6 P1 O1 -63.1(15) . .
W4 O6 P1 O1 62.1(18) . .
W5 O6 P1 O1 -62.6(17) . .
W12 O6 P1 O1 -178.5(13) . .
O28 O10 P1 O32 -178.4(18) . .
W7 O10 P1 O32 178.3(17) . .
W8 O10 P1 O32 -54(2) . .
W1 O10 P1 O32 59(2) . .
W7 O10 P1 O28 -3.4(16) . .
W8 O10 P1 O28 124(2) . .
W1 O10 P1 O28 -123(2) . .
O28 O10 P1 O31 -124.6(16) . .
W7 O10 P1 O31 -128(2) . .
W8 O10 P1 O31 -0.6(16) . .
W1 O10 P1 O31 112.8(18) . .
O28 O10 P1 O9 56.7(16) . .
W7 O10 P1 O9 53(2) . .
W8 O10 P1 O9 -179.3(15) . .
W1 O10 P1 O9 -65.9(19) . .
O28 O10 P1 O27 -57.7(16) . .
W7 O10 P1 O27 -61(2) . .
W8 O10 P1 O27 66.3(19) . .
W1 O10 P1 O27 179.7(15) . .
O28 O10 P1 O6 11(57) . .
W7 O10 P1 O6 8(58) . .
W8 O10 P1 O6 135(56) . .
W1 O10 P1 O6 -112(57) . .
O28 O10 P1 O1 120.6(16) . .
W7 O10 P1 O1 117.2(19) . .
W8 O10 P1 O1 -115.4(19) . .
W1 O10 P1 O1 -2.0(15) . .
O9 O1 P1 O32 127.2(17) . .
W3 O1 P1 O32 4.0(16) . .
W2 O1 P1 O32 129.9(19) . .
W1 O1 P1 O32 -115.7(18) . .
O32 O1 P1 O28 177.1(16) . .
O9 O1 P1 O28 -55.7(15) . .
W3 O1 P1 O28 -178.9(14) . .
W2 O1 P1 O28 -53.0(18) . .
W1 O1 P1 O28 61.4(17) . .
O32 O1 P1 O31 49.1(16) . .
O9 O1 P1 O31 176.3(15) . .
W3 O1 P1 O31 53.1(19) . .
W2 O1 P1 O31 179.0(14) . .
W1 O1 P1 O31 -66.6(17) . .
O32 O1 P1 O9 -127.2(17) . .
W3 O1 P1 O9 -123.2(18) . .
W2 O1 P1 O9 2.7(14) . .
W1 O1 P1 O9 117.1(17) . .
O32 O1 P1 O27 -170(42) . .
O9 O1 P1 O27 -43(43) . .
W3 O1 P1 O27 -166(42) . .
W2 O1 P1 O27 -40(43) . .
W1 O1 P1 O27 75(43) . .
O32 O1 P1 O6 -63.7(15) . .
O9 O1 P1 O6 63.5(14) . .
W3 O1 P1 O6 -59.7(17) . .
W2 O1 P1 O6 66.2(17) . .
W1 O1 P1 O6 -179.4(13) . .
O32 O1 P1 O10 117.8(17) . .
O9 O1 P1 O10 -115.0(16) . .
W3 O1 P1 O10 121.8(19) . .
W2 O1 P1 O10 -112.3(18) . .
W1 O1 P1 O10 2.1(15) . .
Cu2 O44 W1 O4' 125.5(14) 1_665 .
Cu2 O44 W1 O13' -154.6(14) 1_665 .
Cu2 O44 W1 O11' -53.9(16) 1_665 .
Cu2 O44 W1 O2 28.8(14) 1_665 .
Cu2 O44 W1 O4 112.0(15) 1_665 .
Cu2 O44 W1 O11 -62.6(15) 1_665 .
Cu2 O44 W1 O13 -141.6(15) 1_665 .
Cu2 O44 W1 O1 74(3) 1_665 .
Cu2 O44 W1 O10 -99(2) 1_665 .
W3 O4' W1 O44 -129(3) . .
W3 O4' W1 O13' 124(4) . .
W3 O4' W1 O11' 50(4) . .
W3 O4' W1 O2 -27(3) . .
W3 O4' W1 O4 -89(5) . .
W3 O4' W1 O11 73(5) . .
W3 O4' W1 O13 137(3) . .
W3 O4' W1 O1 29(3) . .
W3 O4' W1 O10 67(3) . .
W8 O13' W1 O44 127(3) . .
W8 O13' W1 O4' -128(4) . .
W8 O13' W1 O11' 15(4) . .
W8 O13' W1 O2 -59(5) . .
W8 O13' W1 O4 -139(3) . .
W8 O13' W1 O11 35(4) . .
W8 O13' W1 O13 89(5) . .
W8 O13' W1 O1 -70(3) . .
W8 O13' W1 O10 -29(3) . .
W7 O11' W1 O44 -130(4) . .
W7 O11' W1 O4' 51(5) . .
W7 O11' W1 O13' -18(4) . .
W7 O11' W1 O2 132(4) . .
W7 O11' W1 O4 84(5) . .
W7 O11' W1 O11 -104(6) . .
W7 O11' W1 O13 -38(4) . .
W7 O11' W1 O1 68(4) . .
W7 O11' W1 O10 29(3) . .
W2 O2 W1 O44 156.3(19) . .
W2 O2 W1 O4' 46(2) . .
W2 O2 W1 O13' -17(4) . .
W2 O2 W1 O11' -96(2) . .
W2 O2 W1 O4 65(2) . .
W2 O2 W1 O11 -112(2) . .
W2 O2 W1 O13 -60(5) . .
W2 O2 W1 O1 -5.2(17) . .
W2 O2 W1 O10 -43(2) . .
W3 O4 W1 O44 -174(2) . .
W3 O4 W1 O4' 44(3) . .
W3 O4 W1 O13' 76(2) . .
W3 O4 W1 O11' -26(5) . .
W3 O4 W1 O2 -74(2) . .
W3 O4 W1 O11 -48(14) . .
W3 O4 W1 O13 93(2) . .
W3 O4 W1 O1 -9.1(17) . .
W3 O4 W1 O10 19(2) . .
W7 O11 W1 O44 -170.3(18) . .
W7 O11 W1 O4' -11(5) . .
W7 O11 W1 O13' -60(2) . .
W7 O11 W1 O11' 35(3) . .
W7 O11 W1 O2 89.3(19) . .
W7 O11 W1 O4 64(14) . .
W7 O11 W1 O13 -78(2) . .
W7 O11 W1 O1 26(2) . .
W7 O11 W1 O10 -5.5(16) . .
W8 O13 W1 O44 173(2) . .
W8 O13 W1 O4' -78(2) . .
W8 O13 W1 O13' -43(3) . .
W8 O13 W1 O11' 64(2) . .
W8 O13 W1 O2 29(6) . .
W8 O13 W1 O4 -94(2) . .
W8 O13 W1 O11 82(2) . .
W8 O13 W1 O1 -21(2) . .
W8 O13 W1 O10 10.4(18) . .
P1 O1 W1 O44 -177.8(15) . .
O32 O1 W1 O44 124(2) . .
O9 O1 W1 O44 -115(2) . .
W3 O1 W1 O44 48(2) . .
W2 O1 W1 O44 -48(2) . .
P1 O1 W1 O4' 121(2) . .
O32 O1 W1 O4' 62(2) . .
O9 O1 W1 O4' -176(2) . .
W3 O1 W1 O4' -13.5(13) . .
W2 O1 W1 O4' -109.6(15) . .
P1 O1 W1 O13' 47.2(17) . .
O32 O1 W1 O13' -12(2) . .
O9 O1 W1 O13' 110(2) . .
W3 O1 W1 O13' -87.4(12) . .
W2 O1 W1 O13' 176.5(12) . .
P1 O1 W1 O11' -46.1(17) . .
O32 O1 W1 O11' -105(2) . .
O9 O1 W1 O11' 17(2) . .
W3 O1 W1 O11' 179.3(12) . .
W2 O1 W1 O11' 83.3(11) . .
P1 O1 W1 O2 -126.6(18) . .
O32 O1 W1 O2 175(2) . .
O9 O1 W1 O2 -64.1(19) . .
W3 O1 W1 O2 98.7(11) . .
W2 O1 W1 O2 2.7(8) . .
P1 O1 W1 O4 141(2) . .
O32 O1 W1 O4 82(2) . .
O9 O1 W1 O4 -156(2) . .
W3 O1 W1 O4 6.4(13) . .
W2 O1 W1 O4 -89.7(13) . .
P1 O1 W1 O11 -43.3(19) . .
O32 O1 W1 O11 -102(2) . .
O9 O1 W1 O11 19(2) . .
W3 O1 W1 O11 -177.9(12) . .
W2 O1 W1 O11 86.0(12) . .
P1 O1 W1 O13 39.5(19) . .
O32 O1 W1 O13 -19(2) . .
O9 O1 W1 O13 102(2) . .
W3 O1 W1 O13 -95.1(12) . .
W2 O1 W1 O13 168.8(11) . .
P1 O1 W1 O10 -1.8(13) . .
O32 O1 W1 O10 -60.5(19) . .
O9 O1 W1 O10 60.8(19) . .
W3 O1 W1 O10 -136.4(15) . .
W2 O1 W1 O10 127.5(14) . .
P1 O10 W1 O44 177.9(14) . .
O28 O10 W1 O44 116(2) . .
W7 O10 W1 O44 43(2) . .
W8 O10 W1 O44 -53(3) . .
P1 O10 W1 O4' -43.4(19) . .
O28 O10 W1 O4' -105(3) . .
W7 O10 W1 O4' -178.2(11) . .
W8 O10 W1 O4' 85.3(13) . .
P1 O10 W1 O13' -116(2) . .
O28 O10 W1 O13' -177(3) . .
W7 O10 W1 O13' 109.5(16) . .
W8 O10 W1 O13' 13.0(14) . .
P1 O10 W1 O11' 123(2) . .
O28 O10 W1 O11' 62(3) . .
W7 O10 W1 O11' -11.6(12) . .
W8 O10 W1 O11' -108.1(16) . .
P1 O10 W1 O2 49.4(18) . .
O28 O10 W1 O2 -12(3) . .
W7 O10 W1 O2 -85.5(9) . .
W8 O10 W1 O2 178.0(10) . .
P1 O10 W1 O4 -35(2) . .
O28 O10 W1 O4 -96(3) . .
W7 O10 W1 O4 -169.6(11) . .
W8 O10 W1 O4 93.9(13) . .
P1 O10 W1 O11 139(2) . .
O28 O10 W1 O11 77(3) . .
W7 O10 W1 O11 3.9(11) . .
W8 O10 W1 O11 -92.6(14) . .
P1 O10 W1 O13 -136(2) . .
O28 O10 W1 O13 163(3) . .
W7 O10 W1 O13 89.4(13) . .
W8 O10 W1 O13 -7.1(12) . .
P1 O10 W1 O1 1.8(13) . .
O28 O10 W1 O1 -60(2) . .
W7 O10 W1 O1 -133.0(14) . .
W8 O10 W1 O1 130.4(17) . .
W6 O37 W2 O43 154.5(18) . .
W6 O37 W2 O3' -21(3) . .
W6 O37 W2 O2 -103.6(19) . .
W6 O37 W2 O7 52.3(19) . .
W6 O37 W2 O3 -24(6) . .
W6 O37 W2 O1 -39.9(19) . .
W6 O37 W2 O9 -10.3(16) . .
W3 O3' W2 O43 128(5) . .
W3 O3' W2 O37 -56(6) . .
W3 O3' W2 O2 27(5) . .
W3 O3' W2 O7 -132(5) . .
W3 O3' W2 O3 122(7) . .
W3 O3' W2 O1 -32(4) . .
W3 O3' W2 O9 -66(5) . .
W1 O2 W2 O43 -154(2) . .
W1 O2 W2 O37 103(2) . .
W1 O2 W2 O3' -43(2) . .
W1 O2 W2 O7 17(4) . .
W1 O2 W2 O3 -64(2) . .
W1 O2 W2 O1 5.2(17) . .
W1 O2 W2 O9 39(2) . .
W5 O7 W2 O43 -155.6(19) . .
W5 O7 W2 O37 -53(2) . .
W5 O7 W2 O3' 94(2) . .
W5 O7 W2 O2 33(3) . .
W5 O7 W2 O3 114(2) . .
W5 O7 W2 O1 44(2) . .
W5 O7 W2 O9 8.7(16) . .
W3 O3 W2 O43 165.1(18) . .
W3 O3 W2 O37 -16(6) . .
W3 O3 W2 O3' -21(3) . .
W3 O3 W2 O2 63.5(18) . .
W3 O3 W2 O7 -92.7(17) . .
W3 O3 W2 O1 0.4(14) . .
W3 O3 W2 O9 -29.0(19) . .
P1 O1 W2 O43 -179(2) . .
O32 O1 W2 O43 -116(3) . .
O9 O1 W2 O43 -176(2) . .
W3 O1 W2 O43 -40(3) . .
W1 O1 W2 O43 54(3) . .
P1 O1 W2 O37 37.7(17) . .
O32 O1 W2 O37 101(2) . .
O9 O1 W2 O37 40.0(12) . .
W3 O1 W2 O37 176.0(8) . .
W1 O1 W2 O37 -89.1(8) . .
P1 O1 W2 O3' -129(2) . .
O32 O1 W2 O3' -66(3) . .
O9 O1 W2 O3' -126.5(18) . .
W3 O1 W2 O3' 9.5(13) . .
W1 O1 W2 O3' 104.4(15) . .
P1 O1 W2 O2 124.1(19) . .
O32 O1 W2 O2 -173(3) . .
O9 O1 W2 O2 126.4(14) . .
W3 O1 W2 O2 -97.6(10) . .
W1 O1 W2 O2 -2.7(8) . .
P1 O1 W2 O7 -51.1(16) . .
O32 O1 W2 O7 12(2) . .
O9 O1 W2 O7 -48.8(12) . .
W3 O1 W2 O7 87.2(8) . .
W1 O1 W2 O7 -177.9(8) . .
P1 O1 W2 O3 -138.6(19) . .
O32 O1 W2 O3 -75(2) . .
O9 O1 W2 O3 -136.3(15) . .
W3 O1 W2 O3 -0.3(11) . .
W1 O1 W2 O3 94.7(11) . .
P1 O1 W2 O9 -2.3(12) . .
O32 O1 W2 O9 61(2) . .
W3 O1 W2 O9 136.0(15) . .
W1 O1 W2 O9 -129.1(14) . .
P1 O9 W2 O43 178(3) . .
O28 O9 W2 O43 -112(3) . .
O1 O9 W2 O43 176(3) . .
O6 O9 W2 O43 107(3) . .
W6 O9 W2 O43 -44(3) . .
W5 O9 W2 O43 48(3) . .
P1 O9 W2 O37 -132.2(18) . .
O28 O9 W2 O37 -62.6(19) . .
O1 O9 W2 O37 -134.7(14) . .
O6 O9 W2 O37 156.7(19) . .
W6 O9 W2 O37 5.4(8) . .
W5 O9 W2 O37 97.2(9) . .
P1 O9 W2 O3' 41.5(17) . .
O28 O9 W2 O3' 111(2) . .
O1 O9 W2 O3' 39.0(14) . .
O6 O9 W2 O3' -29.6(18) . .
W6 O9 W2 O3' 179.1(11) . .
W5 O9 W2 O3' -89.1(11) . .
P1 O9 W2 O2 -43.9(16) . .
O28 O9 W2 O2 26(2) . .
O1 O9 W2 O2 -46.4(12) . .
O6 O9 W2 O2 -115.0(17) . .
W6 O9 W2 O2 93.7(8) . .
W5 O9 W2 O2 -174.5(8) . .
P1 O9 W2 O7 126.3(18) . .
O28 O9 W2 O7 -164(2) . .
O1 O9 W2 O7 123.8(14) . .
O6 O9 W2 O7 55.2(17) . .
W6 O9 W2 O7 -96.1(10) . .
W5 O9 W2 O7 -4.3(8) . .
P1 O9 W2 O3 44.4(18) . .
O28 O9 W2 O3 114(2) . .
O1 O9 W2 O3 42.0(14) . .
O6 O9 W2 O3 -26.7(19) . .
W6 O9 W2 O3 -178.0(10) . .
W5 O9 W2 O3 -86.2(10) . .
P1 O9 W2 O1 2.5(13) . .
O28 O9 W2 O1 72(2) . .
O6 O9 W2 O1 -68.6(18) . .
W6 O9 W2 O1 140.1(14) . .
W5 O9 W2 O1 -128.1(14) . .
W2 O3' W3 O42 -127(5) . .
W2 O3' W3 O5 129(5) . .
W2 O3' W3 O15 52(6) . .
W2 O3' W3 O4' -18(5) . .
W2 O3' W3 O4 -40(5) . .
W2 O3' W3 O3 -119(8) . .
W2 O3' W3 O1 32(4) . .
W4 O5 W3 O42 158(2) . .
W4 O5 W3 O3' -91(3) . .
W4 O5 W3 O15 54(2) . .
W4 O5 W3 O4' -8(4) . .
W4 O5 W3 O4 -37(7) . .
W4 O5 W3 O3 -109(2) . .
W4 O5 W3 O1 -38(2) . .
W9 O15 W3 O42 -159.4(16) . .
W9 O15 W3 O3' 21(3) . .
W9 O15 W3 O5 -56.4(16) . .
W9 O15 W3 O4' 93.8(18) . .
W9 O15 W3 O4 109.5(17) . .
W9 O15 W3 O3 32(4) . .
W9 O15 W3 O1 37.2(16) . .
W1 O4' W3 O42 129(3) . .
W1 O4' W3 O3' 17(4) . .
W1 O4' W3 O5 -66(4) . .
W1 O4' W3 O15 -130(3) . .
W1 O4' W3 O4 96(5) . .
W1 O4' W3 O3 36(4) . .
W1 O4' W3 O1 -30(3) . .
W1 O4 W3 O42 174(2) . .
W1 O4 W3 O3' 62(2) . .
W1 O4 W3 O5 8(7) . .
W1 O4 W3 O15 -82(2) . .
W1 O4 W3 O4' -37(3) . .
W1 O4 W3 O3 82(2) . .
W1 O4 W3 O1 9.3(18) . .
W2 O3 W3 O42 -163.8(18) . .
W2 O3 W3 O3' 24(4) . .
W2 O3 W3 O5 92.1(17) . .
W2 O3 W3 O15 5(5) . .
W2 O3 W3 O4' -55(2) . .
W2 O3 W3 O4 -74.3(19) . .
W2 O3 W3 O1 -0.4(15) . .
P1 O1 W3 O42 -178.2(18) . .
O32 O1 W3 O42 -175(2) . .
O9 O1 W3 O42 113(3) . .
W2 O1 W3 O42 46(3) . .
W1 O1 W3 O42 -48(3) . .
P1 O1 W3 O3' 126(2) . .
O32 O1 W3 O3' 129.6(19) . .
O9 O1 W3 O3' 57(2) . .
W2 O1 W3 O3' -9.8(13) . .
W1 O1 W3 O3' -103.5(16) . .
P1 O1 W3 O5 43.1(17) . .
O32 O1 W3 O5 46.3(14) . .
O9 O1 W3 O5 -26(2) . .
W2 O1 W3 O5 -93.2(10) . .
W1 O1 W3 O5 173.2(10) . .
P1 O1 W3 O15 -41.9(16) . .
O32 O1 W3 O15 -38.8(13) . .
O9 O1 W3 O15 -111(2) . .
W2 O1 W3 O15 -178.2(8) . .
W1 O1 W3 O15 88.2(8) . .
P1 O1 W3 O4' -118(2) . .
O32 O1 W3 O4' -114.8(17) . .
O9 O1 W3 O4' 173(3) . .
W2 O1 W3 O4' 105.7(14) . .
W1 O1 W3 O4' 12.1(11) . .
P1 O1 W3 O4 -137(2) . .
O32 O1 W3 O4 -133.4(17) . .
O9 O1 W3 O4 154(3) . .
W2 O1 W3 O4 87.1(13) . .
W1 O1 W3 O4 -6.5(12) . .
P1 O1 W3 O3 136.6(19) . .
O32 O1 W3 O3 139.7(16) . .
O9 O1 W3 O3 67(2) . .
W2 O1 W3 O3 0.2(10) . .
W1 O1 W3 O3 -93.4(12) . .
W5 O39 W4 O41 123(5) . .
W5 O39 W4 O16 -63(6) . .
W5 O39 W4 O5 -137(5) . .
W5 O39 W4 O24' 32(5) . .
W5 O39 W4 O24 9(5) . .
W5 O39 W4 O39' 113(7) . .
W5 O39 W4 O6 -37(5) . .
W9 O16 W4 O39 -22(3) . .
W9 O16 W4 O41 153.0(18) . .
W9 O16 W4 O5 50.6(17) . .
W9 O16 W4 O24' -114.0(19) . .
W9 O16 W4 O24 -95.0(19) . .
W9 O16 W4 O39' -27(5) . .
W9 O16 W4 O6 -42.2(18) . .
W3 O5 W4 O39 91(3) . .
W3 O5 W4 O41 -156(2) . .
W3 O5 W4 O16 -55(2) . .
W3 O5 W4 O24' 50(5) . .
W3 O5 W4 O24 17(4) . .
W3 O5 W4 O39' 110(2) . .
W3 O5 W4 O6 40(2) . .
W12 O24' W4 O39 -59(2) . .
W12 O24' W4 O41 -173.1(17) . .
W12 O24' W4 O16 85.5(17) . .
W12 O24' W4 O5 -18(5) . .
W12 O24' W4 O24 33(3) . .
W12 O24' W4 O39' -78.9(19) . .
W12 O24' W4 O6 -7.3(14) . .
W12 O24 W4 O39 -6(4) . .
O25 O24 W4 O39 -121(4) . .
W12 O24 W4 O41 -121(4) . .
O25 O24 W4 O41 124(3) . .
W12 O24 W4 O16 141(4) . .
O25 O24 W4 O16 25(4) . .
W12 O24 W4 O5 66(5) . .
O25 O24 W4 O5 -49(5) . .
W12 O24 W4 O24' -93(5) . .
O25 O24 W4 O24' 152(6) . .
W12 O24 W4 O39' -25(4) . .
O25 O24 W4 O39' -140(4) . .
W12 O24 W4 O6 39(3) . .
O25 O24 W4 O6 -77(4) . .
W5 O39' W4 O39 -26(4) . .
W5 O39' W4 O41 162.8(18) . .
W5 O39' W4 O16 -17(5) . .
W5 O39' W4 O5 -94.7(17) . .
W5 O39' W4 O24' 72(2) . .
W5 O39' W4 O24 49(2) . .
W5 O39' W4 O6 -1.0(15) . .
P1 O6 W4 O39 -125(2) . .
O32 O6 W4 O39 -124(2) . .
O9 O6 W4 O39 -56(2) . .
W5 O6 W4 O39 11.2(14) . .
W12 O6 W4 O39 105.3(16) . .
P1 O6 W4 O41 176(3) . .
O32 O6 W4 O41 177(3) . .
O9 O6 W4 O41 -114(3) . .
W5 O6 W4 O41 -47(3) . .
W12 O6 W4 O41 47(3) . .
P1 O6 W4 O16 40.4(17) . .
O32 O6 W4 O16 40.9(14) . .
O9 O6 W4 O16 109(2) . .
W5 O6 W4 O16 176.4(9) . .
W12 O6 W4 O16 -89.5(8) . .
P1 O6 W4 O5 -47.9(18) . .
O32 O6 W4 O5 -47.4(14) . .
O9 O6 W4 O5 21(2) . .
W5 O6 W4 O5 88.1(10) . .
W12 O6 W4 O5 -177.8(9) . .
P1 O6 W4 O24' 135(2) . .
O32 O6 W4 O24' 135.5(16) . .
O9 O6 W4 O24' -156(2) . .
W5 O6 W4 O24' -89.0(11) . .
W12 O6 W4 O24' 5.1(10) . .
P1 O6 W4 O24 116(2) . .
O32 O6 W4 O24 116.8(18) . .
O9 O6 W4 O24 -175(3) . .
W5 O6 W4 O24 -107.7(15) . .
W12 O6 W4 O24 -13.6(12) . .
P1 O6 W4 O39' -135(2) . .
O32 O6 W4 O39' -134.8(16) . .
O9 O6 W4 O39' -66(2) . .
W5 O6 W4 O39' 0.7(10) . .
W12 O6 W4 O39' 94.8(11) . .
W6 O8 W5 O40 -157.4(17) . .
W6 O8 W5 O7 -55.1(17) . .
W6 O8 W5 O23 91(2) . .
W6 O8 W5 O39' 34(5) . .
W6 O8 W5 O23' 109.7(19) . .
W6 O8 W5 O39 27(3) . .
W6 O8 W5 O6 39.3(18) . .
W6 O8 W5 O9 8.1(15) . .
W2 O7 W5 O40 153.7(19) . .
W2 O7 W5 O8 53(2) . .
W2 O7 W5 O23 -14(3) . .
W2 O7 W5 O39' -113(2) . .
W2 O7 W5 O23' -33(5) . .
W2 O7 W5 O39 -91(2) . .
W2 O7 W5 O6 -42(2) . .
W2 O7 W5 O9 -8.6(16) . .
W12 O23 W5 O40 120(4) . .
W12 O23 W5 O8 -143(4) . .
W12 O23 W5 O7 -73(5) . .
W12 O23 W5 O39' 26(4) . .
W12 O23 W5 O23' 94(6) . .
W12 O23 W5 O39 5(4) . .
W12 O23 W5 O6 -38(3) . .
W12 O23 W5 O9 -78(4) . .
W4 O39' W5 O40 -162.2(17) . .
W4 O39' W5 O8 6(6) . .
W4 O39' W5 O7 95.1(17) . .
W4 O39' W5 O23 -49(2) . .
W4 O39' W5 O23' -69.8(19) . .
W4 O39' W5 O39 18(3) . .
W4 O39' W5 O6 1.0(14) . .
W4 O39' W5 O9 30.3(19) . .
W12 O23' W5 O40 170(2) . .
W12 O23' W5 O8 -89(2) . .
W12 O23' W5 O7 -3(6) . .
W12 O23' W5 O23 -34(3) . .
W12 O23' W5 O39' 78(2) . .
W12 O23' W5 O39 55(2) . .
W12 O23' W5 O6 6.4(16) . .
W12 O23' W5 O9 -25(2) . .
W4 O39 W5 O40 -121(5) . .
W4 O39 W5 O8 55(6) . .
W4 O39 W5 O7 137(5) . .
W4 O39 W5 O23 -9(5) . .
W4 O39 W5 O39' -121(7) . .
W4 O39 W5 O23' -31(5) . .
W4 O39 W5 O6 38(5) . .
W4 O39 W5 O9 71(5) . .
P1 O6 W5 O40 -176.5(17) . .
O32 O6 W5 O40 121(3) . .
O9 O6 W5 O40 -176(2) . .
W4 O6 W5 O40 47(3) . .
W12 O6 W5 O40 -49(2) . .
P1 O6 W5 O8 -42.6(16) . .
O32 O6 W5 O8 -105(2) . .
O9 O6 W5 O8 -42.2(12) . .
W4 O6 W5 O8 -179.5(8) . .
W12 O6 W5 O8 85.1(8) . .
P1 O6 W5 O7 45.7(16) . .
O32 O6 W5 O7 -16(2) . .
O9 O6 W5 O7 46.1(12) . .
W4 O6 W5 O7 -91.2(9) . .
W12 O6 W5 O7 173.4(8) . .
P1 O6 W5 O23 -115(2) . .
O32 O6 W5 O23 -177(3) . .
O9 O6 W5 O23 -114.2(18) . .
W4 O6 W5 O23 108.5(16) . .
W12 O6 W5 O23 13.1(13) . .
P1 O6 W5 O39' 136.2(19) . .
O32 O6 W5 O39' 74(2) . .
O9 O6 W5 O39' 136.6(15) . .
W4 O6 W5 O39' -0.7(10) . .
W12 O6 W5 O39' -96.1(11) . .
P1 O6 W5 O23' -131.9(19) . .
O32 O6 W5 O23' 166(2) . .
O9 O6 W5 O23' -131.5(15) . .
W4 O6 W5 O23' 91.2(13) . .
W12 O6 W5 O23' -4.2(11) . .
P1 O6 W5 O39 128(2) . .
O32 O6 W5 O39 66(2) . .
O9 O6 W5 O39 128.0(18) . .
W4 O6 W5 O39 -9.3(12) . .
W12 O6 W5 O39 -104.7(15) . .
P1 O6 W5 O9 -0.4(12) . .
O32 O6 W5 O9 -62(2) . .
W4 O6 W5 O9 -137.3(15) . .
W12 O6 W5 O9 127.3(14) . .
P1 O9 W5 O40 176.1(18) . .
O28 O9 W5 O40 107(3) . .
O1 O9 W5 O40 -114(3) . .
O6 O9 W5 O40 176(2) . .
W6 O9 W5 O40 40(3) . .
W2 O9 W5 O40 -52(3) . .
P1 O9 W5 O8 132.4(18) . .
O28 O9 W5 O8 64(2) . .
O1 O9 W5 O8 -158(2) . .
O6 O9 W5 O8 131.9(14) . .
W6 O9 W5 O8 -4.3(8) . .
W2 O9 W5 O8 -96.1(9) . .
P1 O9 W5 O7 -127.2(18) . .
O28 O9 W5 O7 164(2) . .
O1 O9 W5 O7 -57.2(18) . .
O6 O9 W5 O7 -127.6(14) . .
W6 O9 W5 O7 96.2(11) . .
W2 O9 W5 O7 4.3(8) . .
P1 O9 W5 O23 49.6(18) . .
O28 O9 W5 O23 -19(2) . .
O1 O9 W5 O23 120(2) . .
O6 O9 W5 O23 49.1(15) . .
W6 O9 W5 O23 -87.1(13) . .
W2 O9 W5 O23 -178.9(13) . .
P1 O9 W5 O39' -41.4(18) . .
O28 O9 W5 O39' -110(2) . .
O1 O9 W5 O39' 29(2) . .
O6 O9 W5 O39' -41.9(14) . .
W6 O9 W5 O39' -178.1(10) . .
W2 O9 W5 O39' 90.1(11) . .
P1 O9 W5 O23' 46.3(18) . .
O28 O9 W5 O23' -22(2) . .
O1 O9 W5 O23' 116.4(19) . .
O6 O9 W5 O23' 45.9(14) . .
W6 O9 W5 O23' -90.3(11) . .
W2 O9 W5 O23' 177.9(10) . .
P1 O9 W5 O39 -36.8(17) . .
O28 O9 W5 O39 -106(2) . .
O1 O9 W5 O39 33.2(19) . .
O6 O9 W5 O39 -37.3(14) . .
W6 O9 W5 O39 -173.5(12) . .
W2 O9 W5 O39 94.7(11) . .
P1 O9 W5 O6 0.4(12) . .
O28 O9 W5 O6 -68(2) . .
O1 O9 W5 O6 70.5(18) . .
W6 O9 W5 O6 -136.2(15) . .
W2 O9 W5 O6 132.0(13) . .
W11 O21 W6 O38 -150.7(19) . .
W11 O21 W6 O37 18(4) . .
W11 O21 W6 O8 105(2) . .
W11 O21 W6 O35 -51(2) . .
W11 O21 W6 O9 39(2) . .
W11 O21 W6 O28 10.9(17) . .
W2 O37 W6 O38 -157.1(18) . .
W2 O37 W6 O21 34(3) . .
W2 O37 W6 O8 -53.2(19) . .
W2 O37 W6 O35 103.6(19) . .
W2 O37 W6 O9 10.5(16) . .
W2 O37 W6 O28 40.5(19) . .
W5 O8 W6 O38 156.4(17) . .
W5 O8 W6 O21 -100.3(18) . .
W5 O8 W6 O37 55.3(18) . .
W5 O8 W6 O35 -20(3) . .
W5 O8 W6 O9 -8.3(16) . .
W5 O8 W6 O28 -37.6(18) . .
W7 O35 W6 O38 154.7(19) . .
W7 O35 W6 O21 52.5(19) . .
W7 O35 W6 O37 -105(2) . .
W7 O35 W6 O8 -29(3) . .
W7 O35 W6 O9 -39(2) . .
W7 O35 W6 O28 -8.9(17) . .
P1 O9 W6 O38 174(2) . .
O28 O9 W6 O38 173(3) . .
O1 O9 W6 O38 96(3) . .
O6 O9 W6 O38 -111(3) . .
W2 O9 W6 O38 38(3) . .
W5 O9 W6 O38 -52(3) . .
P1 O9 W6 O21 -40.0(17) . .
O28 O9 W6 O21 -41.2(13) . .
O1 O9 W6 O21 -118(2) . .
O6 O9 W6 O21 35(2) . .
W2 O9 W6 O21 -175.6(8) . .
W5 O9 W6 O21 93.7(9) . .
P1 O9 W6 O37 130.4(19) . .
O28 O9 W6 O37 129.2(14) . .
O1 O9 W6 O37 52(2) . .
O6 O9 W6 O37 -155(2) . .
W2 O9 W6 O37 -5.3(8) . .
W5 O9 W6 O37 -95.9(10) . .
P1 O9 W6 O8 -129.6(19) . .
O28 O9 W6 O8 -130.8(14) . .
O1 O9 W6 O8 152(2) . .
O6 O9 W6 O8 -54.4(19) . .
W2 O9 W6 O8 94.8(9) . .
W5 O9 W6 O8 4.1(7) . .
P1 O9 W6 O35 45.9(17) . .
O28 O9 W6 O35 44.7(13) . .
O1 O9 W6 O35 -32(2) . .
O6 O9 W6 O35 121(2) . .
W2 O9 W6 O35 -89.7(8) . .
W5 O9 W6 O35 179.6(8) . .
P1 O9 W6 O28 1.2(13) . .
O1 O9 W6 O28 -77(2) . .
O6 O9 W6 O28 76(2) . .
W2 O9 W6 O28 -134.4(14) . .
W5 O9 W6 O28 134.9(15) . .
P1 O28 W6 O38 -175.5(17) . .
O27 O28 W6 O38 106(3) . .
O9 O28 W6 O38 -174(2) . .
O10 O28 W6 O38 -96(3) . .
W11 O28 W6 O38 48(2) . .
W7 O28 W6 O38 -42(3) . .
P1 O28 W6 O21 131.0(19) . .
O27 O28 W6 O21 53(2) . .
O9 O28 W6 O21 132.2(15) . .
O10 O28 W6 O21 -150(2) . .
W11 O28 W6 O21 -5.0(8) . .
W7 O28 W6 O21 -95.4(10) . .
P1 O28 W6 O37 -46.2(17) . .
O27 O28 W6 O37 -124(2) . .
O9 O28 W6 O37 -44.9(13) . .
O10 O28 W6 O37 33(2) . .
W11 O28 W6 O37 177.8(8) . .
W7 O28 W6 O37 87.4(9) . .
P1 O28 W6 O8 42.5(17) . .
O27 O28 W6 O8 -36(2) . .
O9 O28 W6 O8 43.7(13) . .
O10 O28 W6 O8 122(2) . .
W11 O28 W6 O8 -93.6(8) . .
W7 O28 W6 O8 176.0(8) . .
P1 O28 W6 O35 -129.4(19) . .
O27 O28 W6 O35 152(2) . .
O9 O28 W6 O35 -128.2(15) . .
O10 O28 W6 O35 -50(2) . .
W11 O28 W6 O35 94.5(10) . .
W7 O28 W6 O35 4.1(7) . .
P1 O28 W6 O9 -1.2(13) . .
O27 O28 W6 O9 -80(2) . .
O10 O28 W6 O9 78(2) . .
W11 O28 W6 O9 -137.3(15) . .
W7 O28 W6 O9 132.3(15) . .
W6 O35 W7 O36 -155.5(19) . .
W6 O35 W7 O11' 95(2) . .
W6 O35 W7 O20 -52.8(19) . .
W6 O35 W7 O12 24(6) . .
W6 O35 W7 O11 112(2) . .
W6 O35 W7 O12' 20(3) . .
W6 O35 W7 O10 38(2) . .
W6 O35 W7 O28 8.9(17) . .
W1 O11' W7 O36 133(4) . .
W1 O11' W7 O35 -129(4) . .
W1 O11' W7 O20 -53(5) . .
W1 O11' W7 O12 40(4) . .
W1 O11' W7 O11 107(6) . .
W1 O11' W7 O12' 15(4) . .
W1 O11' W7 O10 -30(3) . .
W1 O11' W7 O28 -65(4) . .
W11 O20 W7 O36 149.3(18) . .
W11 O20 W7 O35 50.2(17) . .
W11 O20 W7 O11' -25(3) . .
W11 O20 W7 O12 -118.4(19) . .
W11 O20 W7 O11 -53(5) . .
W11 O20 W7 O12' -94.3(19) . .
W11 O20 W7 O10 -44.3(17) . .
W11 O20 W7 O28 -11.5(15) . .
W8 O12 W7 O36 -167.8(17) . .
W8 O12 W7 O35 12(7) . .
W8 O12 W7 O11' -57.1(19) . .
W8 O12 W7 O20 89.3(16) . .
W8 O12 W7 O11 -76.7(19) . .
W8 O12 W7 O12' 19(2) . .
W8 O12 W7 O10 -2.0(14) . .
W8 O12 W7 O28 26.7(18) . .
W1 O11 W7 O36 173(2) . .
W1 O11 W7 O35 -87.5(19) . .
W1 O11 W7 O11' -31(3) . .
W1 O11 W7 O20 15(6) . .
W1 O11 W7 O12 81(2) . .
W1 O11 W7 O12' 56(2) . .
W1 O11 W7 O10 5.7(16) . .
W1 O11 W7 O28 -23(2) . .
W8 O12' W7 O36 -124(5) . .
W8 O12' W7 O35 62(6) . .
W8 O12' W7 O11' -12(5) . .
W8 O12' W7 O20 136(5) . .
W8 O12' W7 O12 -116(7) . .
W8 O12' W7 O11 -34(5) . .
W8 O12' W7 O10 38(5) . .
W8 O12' W7 O28 72(5) . .
P1 O10 W7 O36 -174(3) . .
O28 O10 W7 O36 -177(3) . .
W8 O10 W7 O36 49(4) . .
W1 O10 W7 O36 -45(4) . .
P1 O10 W7 O35 -38.4(18) . .
O28 O10 W7 O35 -41.1(13) . .
W8 O10 W7 O35 -175.6(8) . .
W1 O10 W7 O35 90.6(8) . .
P1 O10 W7 O11' -118(2) . .
O28 O10 W7 O11' -120.7(18) . .
W8 O10 W7 O11' 104.8(14) . .
W1 O10 W7 O11' 11.0(11) . .
P1 O10 W7 O20 49.4(18) . .
O28 O10 W7 O20 46.6(13) . .
W8 O10 W7 O20 -87.9(9) . .
W1 O10 W7 O20 178.4(8) . .
P1 O10 W7 O12 139(2) . .
O28 O10 W7 O12 136.0(16) . .
W8 O10 W7 O12 1.5(11) . .
W1 O10 W7 O12 -92.2(12) . .
P1 O10 W7 O11 -133(2) . .
O28 O10 W7 O11 -135.8(17) . .
W8 O10 W7 O11 89.7(12) . .
W1 O10 W7 O11 -4.0(11) . .
P1 O10 W7 O12' 128(2) . .
O28 O10 W7 O12' 124.8(19) . .
W8 O10 W7 O12' -9.7(12) . .
W1 O10 W7 O12' -103.4(14) . .
P1 O10 W7 O28 2.7(13) . .
W8 O10 W7 O28 -134.5(16) . .
W1 O10 W7 O28 131.7(16) . .
P1 O28 W7 O36 174(2) . .
O27 O28 W7 O36 -109(3) . .
O9 O28 W7 O36 101(3) . .
O10 O28 W7 O36 177(3) . .
W11 O28 W7 O36 -51(3) . .
W6 O28 W7 O36 40(3) . .
P1 O28 W7 O35 130(2) . .
O27 O28 W7 O35 -153(2) . .
O9 O28 W7 O35 56.6(18) . .
O10 O28 W7 O35 133.1(15) . .
W11 O28 W7 O35 -95.6(9) . .
W6 O28 W7 O35 -4.2(8) . .
P1 O28 W7 O11' 43.8(19) . .
O27 O28 W7 O11' 121(2) . .
O9 O28 W7 O11' -29.8(19) . .
O10 O28 W7 O11' 46.8(15) . .
W11 O28 W7 O11' 178.1(11) . .
W6 O28 W7 O11' -90.6(11) . .
P1 O28 W7 O20 -128.8(19) . .
O27 O28 W7 O20 -52.1(18) . .
O9 O28 W7 O20 158(2) . .
O10 O28 W7 O20 -125.8(15) . .
W11 O28 W7 O20 5.5(7) . .
W6 O28 W7 O20 96.8(9) . .
P1 O28 W7 O12 -47(2) . .
O27 O28 W7 O12 30(2) . .
O9 O28 W7 O12 -120.3(19) . .
O10 O28 W7 O12 -43.7(16) . .
W11 O28 W7 O12 87.6(11) . .
W6 O28 W7 O12 178.9(10) . .
P1 O28 W7 O11 41(2) . .
O27 O28 W7 O11 118(2) . .
O9 O28 W7 O11 -33(2) . .
O10 O28 W7 O11 43.8(17) . .
W11 O28 W7 O11 175.1(12) . .
W6 O28 W7 O11 -93.6(12) . .
P1 O28 W7 O12' -43.2(18) . .
O27 O28 W7 O12' 34(2) . .
O9 O28 W7 O12' -117(2) . .
O10 O28 W7 O12' -40.2(15) . .
W11 O28 W7 O12' 91.1(11) . .
W6 O28 W7 O12' -177.6(11) . .
P1 O28 W7 O10 -2.9(14) . .
O27 O28 W7 O10 74(2) . .
O9 O28 W7 O10 -77(2) . .
W11 O28 W7 O10 131.3(15) . .
W6 O28 W7 O10 -137.3(16) . .
W7 O12' W8 O34 123(5) . .
W7 O12' W8 O18 -134(5) . .
W7 O12' W8 O13' 12(5) . .
W7 O12' W8 O14 -54(6) . .
W7 O12' W8 O13 35(5) . .
W7 O12' W8 O12 108(7) . .
W7 O12' W8 O10 -36(4) . .
W10 O18 W8 O12' 94(3) . .
W10 O18 W8 O34 -152(3) . .
W10 O18 W8 O13' 13(4) . .
W10 O18 W8 O14 -49(3) . .
W10 O18 W8 O13 42(7) . .
W10 O18 W8 O12 113(3) . .
W10 O18 W8 O10 44(3) . .
W1 O13' W8 O12' -13(4) . .
W1 O13' W8 O34 -129(3) . .
W1 O13' W8 O18 67(5) . .
W1 O13' W8 O14 132(4) . .
W1 O13' W8 O13 -94(5) . .
W1 O13' W8 O12 -34(4) . .
W1 O13' W8 O10 30(3) . .
W9 O14 W8 O12' -31(3) . .
W9 O14 W8 O34 151.7(19) . .
W9 O14 W8 O18 48(2) . .
W9 O14 W8 O13' -101(2) . .
W9 O14 W8 O13 -117(2) . .
W9 O14 W8 O12 -52(4) . .
W9 O14 W8 O10 -44(2) . .
W1 O13 W8 O12' -61(2) . .
W1 O13 W8 O34 -175(2) . .
W1 O13 W8 O18 -8(7) . .
W1 O13 W8 O13' 37(3) . .
W1 O13 W8 O14 82(2) . .
W1 O13 W8 O12 -81(2) . .
W1 O13 W8 O10 -10.5(18) . .
W7 O12 W8 O12' -27(3) . .
W7 O12 W8 O34 167.0(17) . .
W7 O12 W8 O18 -88.8(17) . .
W7 O12 W8 O13' 57.3(19) . .
W7 O12 W8 O14 10(5) . .
W7 O12 W8 O13 77.2(19) . .
W7 O12 W8 O10 2.0(14) . .
P1 O10 W8 O12' -128(2) . .
O28 O10 W8 O12' -63(3) . .
W7 O10 W8 O12' 11.6(14) . .
W1 O10 W8 O12' 106.7(18) . .
P1 O10 W8 O34 177(2) . .
O28 O10 W8 O34 -118(3) . .
W7 O10 W8 O34 -43(3) . .
W1 O10 W8 O34 52(3) . .
P1 O10 W8 O18 -46.8(19) . .
O28 O10 W8 O18 19(3) . .
W7 O10 W8 O18 92.8(11) . .
W1 O10 W8 O18 -172.1(12) . .
P1 O10 W8 O13' 113(2) . .
O28 O10 W8 O13' 179(3) . .
W7 O10 W8 O13' -107.3(16) . .
W1 O10 W8 O13' -12.2(13) . .
P1 O10 W8 O14 41.5(18) . .
O28 O10 W8 O14 107(3) . .
W7 O10 W8 O14 -178.9(9) . .
W1 O10 W8 O14 -83.9(11) . .
P1 O10 W8 O13 133(2) . .
O28 O10 W8 O13 -162(3) . .
W7 O10 W8 O13 -87.7(14) . .
W1 O10 W8 O13 7.4(13) . .
P1 O10 W8 O12 -141(2) . .
O28 O10 W8 O12 -76(3) . .
W7 O10 W8 O12 -1.4(10) . .
W1 O10 W8 O12 93.6(13) . .
W8 O14 W9 O33 -150(2) . .
W8 O14 W9 O15 106.5(19) . .
W8 O14 W9 O17 -49(2) . .
W8 O14 W9 O16 25(3) . .
W8 O14 W9 O31 12.4(17) . .
W8 O14 W9 O32 42(2) . .
W3 O15 W9 O33 156.5(17) . .
W3 O15 W9 O14 -98.9(16) . .
W3 O15 W9 O17 -12(3) . .
W3 O15 W9 O16 55.7(16) . .
W3 O15 W9 O31 -33.6(16) . .
W3 O15 W9 O32 -9.7(14) . .
W10 O17 W9 O33 154.4(19) . .
W10 O17 W9 O14 50.0(18) . .
W10 O17 W9 O15 -37(3) . .
W10 O17 W9 O16 -105.2(18) . .
W10 O17 W9 O31 -12.7(15) . .
W10 O17 W9 O32 -39.2(17) . .
W4 O16 W9 O33 -153(2) . .
W4 O16 W9 O14 32(3) . .
W4 O16 W9 O15 -50.3(17) . .
W4 O16 W9 O17 106.7(19) . .
W4 O16 W9 O31 43.4(17) . .
W4 O16 W9 O32 13.5(15) . .
P1 O31 W9 O33 -176(2) . .
O32 O31 W9 O33 -173(3) . .
O27 O31 W9 O33 -94(3) . .
W10 O31 W9 O33 -35(3) . .
P1 O31 W9 O14 123(2) . .
O32 O31 W9 O14 125.6(17) . .
O27 O31 W9 O14 -155(3) . .
W10 O31 W9 O14 -95.5(10) . .
P1 O31 W9 O15 35.0(18) . .
O32 O31 W9 O15 37.4(15) . .
O27 O31 W9 O15 117(3) . .
W10 O31 W9 O15 176.3(8) . .
P1 O31 W9 O17 -135(2) . .
O32 O31 W9 O17 -132.5(16) . .
O27 O31 W9 O17 -53(2) . .
W10 O31 W9 O17 6.4(7) . .
P1 O31 W9 O16 -51.3(18) . .
O32 O31 W9 O16 -48.9(15) . .
O27 O31 W9 O16 30(3) . .
W10 O31 W9 O16 90.0(9) . .
P1 O31 W9 O32 -2.4(14) . .
O27 O31 W9 O32 79(3) . .
W10 O31 W9 O32 138.9(17) . .
P1 O32 W9 O33 176(2) . .
O31 O32 W9 O33 173(3) . .
O1 O32 W9 O33 -98(4) . .
O6 O32 W9 O33 93(4) . .
P1 O32 W9 O14 -45(2) . .
O31 O32 W9 O14 -47.6(15) . .
O1 O32 W9 O14 42(2) . .
O6 O32 W9 O14 -128(2) . .
P1 O32 W9 O15 -135(2) . .
O31 O32 W9 O15 -137.8(16) . .
O1 O32 W9 O15 -48(2) . .
O6 O32 W9 O15 142(2) . .
P1 O32 W9 O17 44(2) . .
O31 O32 W9 O17 41.3(15) . .
O1 O32 W9 O17 131(2) . .
O6 O32 W9 O17 -39(2) . .
P1 O32 W9 O16 127(2) . .
O31 O32 W9 O16 124.6(16) . .
O1 O32 W9 O16 -146(2) . .
O6 O32 W9 O16 45(2) . .
P1 O32 W9 O31 2.7(16) . .
O1 O32 W9 O31 90(2) . .
O6 O32 W9 O31 -80(2) . .
W11 O19 W10 O30 -127(5) . .
W11 O19 W10 O17 57(6) . .
W11 O19 W10 O18 132(6) . .
W11 O19 W10 O25' -35(5) . .
W11 O19 W10 O25 -13(6) . .
W11 O19 W10 O19' -120(8) . .
W11 O19 W10 O27 34(5) . .
W11 O19 W10 O31 66(5) . .
W9 O17 W10 O30 -153.7(17) . .
W9 O17 W10 O19 22(3) . .
W9 O17 W10 O18 -50.5(18) . .
W9 O17 W10 O25' 110.5(18) . .
W9 O17 W10 O25 97(2) . .
W9 O17 W10 O19' 25(4) . .
W9 O17 W10 O27 40.1(17) . .
W9 O17 W10 O31 12.4(15) . .
W8 O18 W10 O30 154(3) . .
W8 O18 W10 O19 -95(3) . .
W8 O18 W10 O17 51(3) . .
W8 O18 W10 O25' -56(5) . .
W8 O18 W10 O25 -16(4) . .
W8 O18 W10 O19' -113(3) . .
W8 O18 W10 O27 -45(3) . .
W8 O18 W10 O31 -8(2) . .
W12 O25' W10 O30 172(2) . .
W12 O25' W10 O19 60(2) . .
W12 O25' W10 O17 -84(2) . .
W12 O25' W10 O18 21(5) . .
W12 O25' W10 O25 -48(3) . .
W12 O25' W10 O19' 79(2) . .
W12 O25' W10 O27 9.7(18) . .
W12 O25' W10 O31 -22(2) . .
W12 O25 W10 O30 120(3) . .
O24 O25 W10 O30 -144(4) . .
W12 O25 W10 O19 5(3) . .
O24 O25 W10 O19 101(4) . .
W12 O25 W10 O17 -141(3) . .
O24 O25 W10 O17 -45(4) . .
W12 O25 W10 O18 -71(4) . .
O24 O25 W10 O18 25(5) . .
W12 O25 W10 O25' 76(4) . .
O24 O25 W10 O25' 172(7) . .
W12 O25 W10 O19' 23(3) . .
O24 O25 W10 O19' 119(4) . .
W12 O25 W10 O27 -37(2) . .
O24 O25 W10 O27 60(4) . .
W12 O25 W10 O31 -78(3) . .
O24 O25 W10 O31 18(4) . .
W11 O19' W10 O30 -162.8(17) . .
W11 O19' W10 O19 23(3) . .
W11 O19' W10 O17 19(5) . .
W11 O19' W10 O18 94.2(17) . .
W11 O19' W10 O25' -69.2(19) . .
W11 O19' W10 O25 -51(2) . .
W11 O19' W10 O27 2.2(14) . .
W11 O19' W10 O31 29.8(18) . .
P1 O27 W10 O30 180(2) . .
O28 O27 W10 O30 112(3) . .
O31 O27 W10 O30 180(2) . .
W11 O27 W10 O30 39(3) . .
W12 O27 W10 O30 -55(3) . .
P1 O27 W10 O19 131(2) . .
O28 O27 W10 O19 63(2) . .
O31 O27 W10 O19 130.7(18) . .
W11 O27 W10 O19 -10.1(13) . .
W12 O27 W10 O19 -104.2(16) . .
P1 O27 W10 O17 -36.1(15) . .
O28 O27 W10 O17 -104(2) . .
O31 O27 W10 O17 -36.0(12) . .
W11 O27 W10 O17 -176.9(8) . .
W12 O27 W10 O17 89.0(8) . .
P1 O27 W10 O18 52.6(16) . .
O28 O27 W10 O18 -15(2) . .
O31 O27 W10 O18 52.7(13) . .
W11 O27 W10 O18 -88.1(10) . .
W12 O27 W10 O18 177.7(10) . .
P1 O27 W10 O25' -131.2(19) . .
O28 O27 W10 O25' 161(3) . .
O31 O27 W10 O25' -131.1(16) . .
W11 O27 W10 O25' 88.0(13) . .
W12 O27 W10 O25' -6.1(12) . .
P1 O27 W10 O25 -108.4(19) . .
O28 O27 W10 O25 -176(3) . .
O31 O27 W10 O25 -108.3(16) . .
W11 O27 W10 O25 110.8(14) . .
W12 O27 W10 O25 16.7(12) . .
P1 O27 W10 O19' 139.3(18) . .
O28 O27 W10 O19' 71(2) . .
O31 O27 W10 O19' 139.3(14) . .
W11 O27 W10 O19' -1.5(9) . .
W12 O27 W10 O19' -95.6(11) . .
P1 O27 W10 O31 0.0(11) . .
O28 O27 W10 O31 -68(2) . .
W11 O27 W10 O31 -140.8(14) . .
W12 O27 W10 O31 125.1(13) . .
P1 O31 W10 O30 -180(2) . .
O32 O31 W10 O30 108(3) . .
O27 O31 W10 O30 -180(3) . .
W9 O31 W10 O30 35(3) . .
P1 O31 W10 O19 -36.1(17) . .
O32 O31 W10 O19 -108(3) . .
O27 O31 W10 O19 -36.1(14) . .
W9 O31 W10 O19 179.2(12) . .
P1 O31 W10 O17 138.2(18) . .
O32 O31 W10 O17 66(2) . .
O27 O31 W10 O17 138.2(13) . .
W9 O31 W10 O17 -6.5(7) . .
P1 O31 W10 O18 -119.3(19) . .
O32 O31 W10 O18 168(3) . .
O27 O31 W10 O18 -119.3(15) . .
W9 O31 W10 O18 96.0(12) . .
P1 O31 W10 O25' 46.0(18) . .
O32 O31 W10 O25' -26(3) . .
O27 O31 W10 O25' 46.0(14) . .
W9 O31 W10 O25' -98.7(11) . .
P1 O31 W10 O25 56.1(18) . .
O32 O31 W10 O25 -16(3) . .
O27 O31 W10 O25 56.0(15) . .
W9 O31 W10 O25 -88.7(13) . .
P1 O31 W10 O19' -38.2(18) . .
O32 O31 W10 O19' -111(2) . .
O27 O31 W10 O19' -38.2(13) . .
W9 O31 W10 O19' 177.1(9) . .
P1 O31 W10 O27 0.0(12) . .
O32 O31 W10 O27 -72(2) . .
W9 O31 W10 O27 -144.7(14) . .
W7 O20 W11 O29 -151.3(18) . .
W7 O20 W11 O21 -49.4(17) . .
W7 O20 W11 O19' 116.8(19) . .
W7 O20 W11 O22 22(3) . .
W7 O20 W11 O19 93.5(19) . .
W7 O20 W11 O27 42.1(17) . .
W7 O20 W11 O28 11.5(15) . .
W6 O21 W11 O29 153(2) . .
W6 O21 W11 O20 52(2) . .
W6 O21 W11 O19' -35(6) . .
W6 O21 W11 O22 -105(2) . .
W6 O21 W11 O19 -30(3) . .
W6 O21 W11 O27 -41(2) . .
W6 O21 W11 O28 -10.9(17) . .
W10 O19' W11 O29 163.9(18) . .
W10 O19' W11 O20 -94.4(16) . .
W10 O19' W11 O21 -8(6) . .
W10 O19' W11 O22 61.4(18) . .
W10 O19' W11 O19 -16(3) . .
W10 O19' W11 O27 -2.2(14) . .
W10 O19' W11 O28 -30.1(18) . .
W12 O22 W11 O29 -155.8(19) . .
W12 O22 W11 O20 31(3) . .
W12 O22 W11 O21 103.1(19) . .
W12 O22 W11 O19' -64(2) . .
W12 O22 W11 O19 -41(2) . .
W12 O22 W11 O27 8.6(17) . .
W12 O22 W11 O28 40.4(19) . .
W10 O19 W11 O29 128(5) . .
W10 O19 W11 O20 -131(6) . .
W10 O19 W11 O21 -49(6) . .
W10 O19 W11 O19' 127(8) . .
W10 O19 W11 O22 26(5) . .
W10 O19 W11 O27 -35(5) . .
W10 O19 W11 O28 -66(5) . .
P1 O27 W11 O29 179(2) . .
O28 O27 W11 O29 178(3) . .
O31 O27 W11 O29 -108(3) . .
W10 O27 W11 O29 -45(3) . .
W12 O27 W11 O29 48(3) . .
P1 O27 W11 O20 -44.6(17) . .
O28 O27 W11 O20 -45.2(12) . .
O31 O27 W11 O20 29(3) . .
W10 O27 W11 O20 92.2(8) . .
W12 O27 W11 O20 -175.3(8) . .
P1 O27 W11 O21 43.6(17) . .
O28 O27 W11 O21 42.9(12) . .
O31 O27 W11 O21 117(3) . .
W10 O27 W11 O21 -179.7(8) . .
W12 O27 W11 O21 -87.2(9) . .
P1 O27 W11 O19' -135.0(19) . .
O28 O27 W11 O19' -135.7(15) . .
O31 O27 W11 O19' -61(3) . .
W10 O27 W11 O19' 1.7(11) . .
W12 O27 W11 O19' 94.2(12) . .
P1 O27 W11 O22 126.4(19) . .
O28 O27 W11 O22 125.8(14) . .
O31 O27 W11 O22 -160(3) . .
W10 O27 W11 O22 -96.8(10) . .
W12 O27 W11 O22 -4.3(8) . .
P1 O27 W11 O19 -128(2) . .
O28 O27 W11 O19 -128.5(18) . .
O31 O27 W11 O19 -54(3) . .
W10 O27 W11 O19 9.0(12) . .
W12 O27 W11 O19 101.4(15) . .
P1 O27 W11 O28 0.7(12) . .
O31 O27 W11 O28 74(2) . .
W10 O27 W11 O28 137.4(14) . .
W12 O27 W11 O28 -130.1(15) . .
P1 O28 W11 O29 -179(2) . .
O27 O28 W11 O29 -178(2) . .
O9 O28 W11 O29 -102(3) . .
O10 O28 W11 O29 105(3) . .
W6 O28 W11 O29 -43(3) . .
W7 O28 W11 O29 48(3) . .
P1 O28 W11 O20 127.7(18) . .
O27 O28 W11 O20 128.4(14) . .
O9 O28 W11 O20 -156(2) . .
O10 O28 W11 O20 51(2) . .
W6 O28 W11 O20 -96.4(9) . .
W7 O28 W11 O20 -5.6(7) . .
P1 O28 W11 O21 -130.9(19) . .
O27 O28 W11 O21 -130.2(14) . .
O9 O28 W11 O21 -54(2) . .
O10 O28 W11 O21 153(2) . .
W6 O28 W11 O21 5.0(7) . .
W7 O28 W11 O21 95.8(9) . .
P1 O28 W11 O19' 43.3(19) . .
O27 O28 W11 O19' 44.0(15) . .
O9 O28 W11 O19' 120(2) . .
O10 O28 W11 O19' -33(2) . .
W6 O28 W11 O19' 179.2(11) . .
W7 O28 W11 O19' -90.0(11) . .
P1 O28 W11 O22 -48.0(16) . .
O27 O28 W11 O22 -47.3(12) . .
O9 O28 W11 O22 29(2) . .
O10 O28 W11 O22 -124(2) . .
W6 O28 W11 O22 87.9(8) . .
W7 O28 W11 O22 178.6(8) . .
P1 O28 W11 O19 37.7(17) . .
O27 O28 W11 O19 38.4(14) . .
O9 O28 W11 O19 114(2) . .
O10 O28 W11 O19 -39(2) . .
W6 O28 W11 O19 173.7(11) . .
W7 O28 W11 O19 -95.6(11) . .
P1 O28 W11 O27 -0.7(13) . .
O9 O28 W11 O27 76(2) . .
O10 O28 W11 O27 -77(2) . .
W6 O28 W11 O27 135.2(14) . .
W7 O28 W11 O27 -134.0(14) . .
Cu1 O26 W12 O23 160.7(16) . .
Cu1 O26 W12 O24 57.4(19) . .
Cu1 O26 W12 O25 -10.0(19) . .
Cu1 O26 W12 O22 -112.9(14) . .
Cu1 O26 W12 O23' 150.2(16) . .
Cu1 O26 W12 O25' -28.7(17) . .
Cu1 O26 W12 O24' 70.6(16) . .
Cu1 O26 W12 O6 102(2) . .
Cu1 O26 W12 O27 -65(3) . .
W5 O23 W12 O26 -118(4) . .
W5 O23 W12 O24 -5(4) . .
W5 O23 W12 O25 49(5) . .
W5 O23 W12 O22 141(4) . .
W5 O23 W12 O23' -89(6) . .
W5 O23 W12 O25' 81(5) . .
W5 O23 W12 O24' -26(4) . .
W5 O23 W12 O6 37(3) . .
W5 O23 W12 O27 78(4) . .
O25 O24 W12 O26 -100.7(15) . .
W4 O24 W12 O26 122(4) . .
O25 O24 W12 O23 142.5(18) . .
W4 O24 W12 O23 5(4) . .
W4 O24 W12 O25 -138(4) . .
O25 O24 W12 O22 62(3) . .
W4 O24 W12 O22 -75(5) . .
O25 O24 W12 O23' 164.1(17) . .
W4 O24 W12 O23' 27(4) . .
O25 O24 W12 O25' -8.0(17) . .
W4 O24 W12 O25' -146(4) . .
O25 O24 W12 O24' -138(5) . .
W4 O24 W12 O24' 84(5) . .
O25 O24 W12 O6 100.3(17) . .
W4 O24 W12 O6 -37(3) . .
O25 O24 W12 O27 59.9(15) . .
W4 O24 W12 O27 -78(4) . .
O24 O25 W12 O26 103.7(15) . .
W10 O25 W12 O26 -123(3) . .
O24 O25 W12 O23 -64(3) . .
W10 O25 W12 O23 70(4) . .
W10 O25 W12 O24 134(3) . .
O24 O25 W12 O22 -149.6(16) . .
W10 O25 W12 O22 -16(3) . .
O24 O25 W12 O23' -33(3) . .
W10 O25 W12 O23' 100(4) . .
O24 O25 W12 O25' 159(5) . .
W10 O25 W12 O25' -67(4) . .
O24 O25 W12 O24' 14.6(16) . .
W10 O25 W12 O24' 148(3) . .
O24 O25 W12 O6 -53.7(15) . .
W10 O25 W12 O6 80(3) . .
O24 O25 W12 O27 -98.0(17) . .
W10 O25 W12 O27 36(2) . .
W11 O22 W12 O26 152.5(18) . .
W11 O22 W12 O23 -95(2) . .
W11 O22 W12 O24 -11(3) . .
W11 O22 W12 O25 42(2) . .
W11 O22 W12 O23' -112(2) . .
W11 O22 W12 O25' 59.7(19) . .
W11 O22 W12 O24' -40(4) . .
W11 O22 W12 O6 -41.3(19) . .
W11 O22 W12 O27 -8.4(16) . .
W5 O23' W12 O26 -167.3(19) . .
W5 O23' W12 O23 39(3) . .
W5 O23' W12 O24 -57(2) . .
W5 O23' W12 O25 -28(4) . .
W5 O23' W12 O22 89(2) . .
W5 O23' W12 O25' 6(10) . .
W5 O23' W12 O24' -76(2) . .
W5 O23' W12 O6 -6.3(16) . .
W5 O23' W12 O27 26(2) . .
W10 O25' W12 O26 -175(2) . .
W10 O25' W12 O23 -13(4) . .
W10 O25' W12 O24 75(2) . .
W10 O25' W12 O25 57(4) . .
W10 O25' W12 O22 -72(2) . .
W10 O25' W12 O23' 12(10) . .
W10 O25' W12 O24' 92(2) . .
W10 O25' W12 O6 23(2) . .
W10 O25' W12 O27 -9.7(18) . .
W4 O24' W12 O26 173.7(17) . .
W4 O24' W12 O23 60(2) . .
W4 O24' W12 O24 -41(4) . .
W4 O24' W12 O25 -78.5(19) . .
W4 O24' W12 O22 6(5) . .
W4 O24' W12 O23' 79.5(19) . .
W4 O24' W12 O25' -91.6(18) . .
W4 O24' W12 O6 7.3(14) . .
W4 O24' W12 O27 -22.7(19) . .
P1 O6 W12 O26 -173.1(14) . .
O32 O6 W12 O26 -115(2) . .
O9 O6 W12 O26 124(2) . .
W4 O6 W12 O26 -39(2) . .
W5 O6 W12 O26 56(2) . .
P1 O6 W12 O23 116(2) . .
O32 O6 W12 O23 174(3) . .
O9 O6 W12 O23 53(2) . .
W4 O6 W12 O23 -110.3(16) . .
W5 O6 W12 O23 -14.6(14) . .
P1 O6 W12 O24 -118(2) . .
O32 O6 W12 O24 -60(2) . .
O9 O6 W12 O24 179(2) . .
W4 O6 W12 O24 15.4(14) . .
W5 O6 W12 O24 111.1(16) . .
P1 O6 W12 O25 -55.7(17) . .
O32 O6 W12 O25 3(2) . .
O9 O6 W12 O25 -118(2) . .
W4 O6 W12 O25 77.9(13) . .
W5 O6 W12 O25 173.6(13) . .
P1 O6 W12 O22 41.3(14) . .
O32 O6 W12 O22 99.6(19) . .
O9 O6 W12 O22 -21.3(18) . .
W4 O6 W12 O22 174.9(8) . .
W5 O6 W12 O22 -89.3(8) . .
P1 O6 W12 O23' 134.8(18) . .
O32 O6 W12 O23' -167(2) . .
O9 O6 W12 O23' 72.2(19) . .
W4 O6 W12 O23' -91.5(12) . .
W5 O6 W12 O23' 4.2(11) . .
P1 O6 W12 O25' -43.3(17) . .
O32 O6 W12 O25' 15(2) . .
O9 O6 W12 O25' -105.9(19) . .
W4 O6 W12 O25' 90.3(12) . .
W5 O6 W12 O25' -173.9(11) . .
P1 O6 W12 O24' -138.4(17) . .
O32 O6 W12 O24' -80(2) . .
O9 O6 W12 O24' 159(2) . .
W4 O6 W12 O24' -4.8(9) . .
W5 O6 W12 O24' 91.0(11) . .
P1 O6 W12 O27 0.2(11) . .
O32 O6 W12 O27 58.5(19) . .
O9 O6 W12 O27 -62.4(17) . .
W4 O6 W12 O27 133.8(13) . .
W5 O6 W12 O27 -130.4(13) . .
P1 O27 W12 O26 172.7(15) . .
O28 O27 W12 O26 -123(2) . .
O31 O27 W12 O26 111(2) . .
W11 O27 W12 O26 -50(2) . .
W10 O27 W12 O26 46(2) . .
P1 O27 W12 O23 -48.6(18) . .
O28 O27 W12 O23 16(2) . .
O31 O27 W12 O23 -110(2) . .
W11 O27 W12 O23 88.5(13) . .
W10 O27 W12 O23 -175.8(13) . .
P1 O27 W12 O24 45.8(18) . .
O28 O27 W12 O24 110(2) . .
O31 O27 W12 O24 -16(2) . .
W11 O27 W12 O24 -177.2(14) . .
W10 O27 W12 O24 -81.4(13) . .
P1 O27 W12 O25 109(2) . .
O28 O27 W12 O25 173(3) . .
O31 O27 W12 O25 47(2) . .
W11 O27 W12 O25 -114.2(16) . .
W10 O27 W12 O25 -18.4(13) . .
P1 O27 W12 O22 -132.6(19) . .
O28 O27 W12 O22 -68(2) . .
O31 O27 W12 O22 166(2) . .
W11 O27 W12 O22 4.5(8) . .
W10 O27 W12 O22 100.2(10) . .
P1 O27 W12 O23' -43.7(18) . .
O28 O27 W12 O23' 21(2) . .
O31 O27 W12 O23' -105.6(19) . .
W11 O27 W12 O23' 93.4(12) . .
W10 O27 W12 O23' -170.9(10) . .
P1 O27 W12 O25' 132.9(19) . .
O28 O27 W12 O25' -163(2) . .
O31 O27 W12 O25' 71(2) . .
W11 O27 W12 O25' -90.0(13) . .
W10 O27 W12 O25' 5.8(11) . .
P1 O27 W12 O24' 38.8(18) . .
O28 O27 W12 O24' 103(2) . .
O31 O27 W12 O24' -23(2) . .
W11 O27 W12 O24' 175.9(10) . .
W10 O27 W12 O24' -88.3(10) . .
P1 O27 W12 O6 -0.2(12) . .
O28 O27 W12 O6 64(2) . .
O31 O27 W12 O6 -62.0(17) . .
W11 O27 W12 O6 136.9(14) . .
W10 O27 W12 O6 -127.3(13) . .
N24 N23 C31 N22 3(3) . .
C31 N23 N24 C32 -2(5) . .
C31 N23 N24 C6' 151(3) . .
C31 N23 N24 C6 -155(3) . .
C5' C6' N24 N23 87(4) . .
C5' C6' N24 C32 -126(5) . .
C5' C6' N24 C6 -31(3) . .
C5 C6 N24 N23 -69(5) . .
C5 C6 N24 C32 139(4) . .
C5 C6 N24 C6' 18(3) . .
N23 N24 C32 N22 1(5) . .
C6' N24 C32 N22 -144(4) . .
C6 N24 C32 N22 155(3) . .
N23 C31 N22 C32 -3(3) . .
N23 C31 N22 Cu1 171.8(17) . 2_566
N24 C32 N22 C31 1(4) . .
N24 C32 N22 Cu1 -174(3) . 2_566
